data_4130249
loop_
_publ_author_name
'Kawamata, Yu'
'Hashimoto, Takuya'
'Maruoka, Keiji'

_publ_section_title
;
 A Chiral Electrophilic Selenium Catalyst for Highly Enantioselective
 Oxidative Cyclization.
;
_journal_issue 16
_journal_name_full 'Journal of the American Chemical Society'
_journal_page_first 5206
_journal_page_last 5209
_journal_paper_doi 10.1021/jacs.6b01462
_journal_volume 138
_journal_year 2016
_chemical_absolute_configuration (S,S)
_chemical_formula_moiety 'C26 H33 N O5'
_chemical_formula_sum 'C26 H33 N O5'
_chemical_formula_weight 439.53
_space_group_crystal_system monoclinic
_space_group_IT_number 4
_space_group_name_Hall 'P 2yb'
_space_group_name_H-M_alt 'P 1 21 1'
_atom_sites_solution_hydrogens geom
_audit_creation_method SHELXL-2014/7
_cell_angle_alpha 90
_cell_angle_beta 105.5200(10)
_cell_angle_gamma 90
_cell_formula_units_Z 12
_cell_length_a 25.1792(5)
_cell_length_b 9.4169(2)
_cell_length_c 32.0162(6)
_cell_measurement_reflns_used 40663
_cell_measurement_temperature 123(2)
_cell_measurement_theta_max 68.25
_cell_measurement_theta_min 3.52
_cell_volume 7314.6(3)
_computing_structure_refinement 'SHELXL-2014/7 (Sheldrick, 2014)'
_diffrn_ambient_temperature 123(2)
_diffrn_detector_area_resol_mean 10.00
_diffrn_measured_fraction_theta_full 0.981
_diffrn_measured_fraction_theta_max 0.979
_diffrn_measurement_device_type 'Rigaku RAXIS-RAPID II'
_diffrn_measurement_method \w
_diffrn_radiation_type CuK\a
_diffrn_radiation_wavelength 1.54187
_diffrn_reflns_av_R_equivalents 0.0540
_diffrn_reflns_av_unetI/netI 0.0805
_diffrn_reflns_Laue_measured_fraction_full 0.981
_diffrn_reflns_Laue_measured_fraction_max 0.979
_diffrn_reflns_limit_h_max 30
_diffrn_reflns_limit_h_min -29
_diffrn_reflns_limit_k_max 10
_diffrn_reflns_limit_k_min -10
_diffrn_reflns_limit_l_max 38
_diffrn_reflns_limit_l_min -36
_diffrn_reflns_number 80641
_diffrn_reflns_point_group_measured_fraction_full 0.894
_diffrn_reflns_point_group_measured_fraction_max 0.891
_diffrn_reflns_theta_full 67.687
_diffrn_reflns_theta_max 68.205
_diffrn_reflns_theta_min 2.955
_exptl_absorpt_coefficient_mu 0.665
_exptl_crystal_colour Colorless
_exptl_crystal_density_diffrn 1.197
_exptl_crystal_description Prism
_exptl_crystal_F_000 2832
_exptl_crystal_size_max 0.300
_exptl_crystal_size_mid 0.300
_exptl_crystal_size_min 0.100
_refine_diff_density_max 0.380
_refine_diff_density_min -0.398
_refine_diff_density_rms 0.073
_refine_ls_abs_structure_details
;
 Flack x determined using 3556 quotients [(I+)-(I-)]/[(I+)+(I-)]
 (Parsons, Flack and Wagner, Acta Cryst. B69 (2013) 249-259).
;
_refine_ls_abs_structure_Flack 0.02(9)
_refine_ls_extinction_method none
_refine_ls_goodness_of_fit_ref 1.077
_refine_ls_hydrogen_treatment constr
_refine_ls_matrix_type full
_refine_ls_number_parameters 1729
_refine_ls_number_reflns 23867
_refine_ls_number_restraints 1
_refine_ls_restrained_S_all 1.077
_refine_ls_R_factor_all 0.1311
_refine_ls_R_factor_gt 0.0706
_refine_ls_shift/su_max 0.000
_refine_ls_shift/su_mean 0.000
_refine_ls_structure_factor_coef Fsqd
_refine_ls_weighting_details 'w=1/[\s^2^(Fo^2^)+(0.1275P)^2^] where P=(Fo^2^+2Fc^2^)/3'
_refine_ls_weighting_scheme calc
_refine_ls_wR_factor_gt 0.1731
_refine_ls_wR_factor_ref 0.2536
_reflns_Friedel_coverage 0.707
_reflns_Friedel_fraction_full 0.794
_reflns_Friedel_fraction_max 0.790
_reflns_number_gt 13196
_reflns_number_total 23867
_reflns_threshold_expression 'I > 2\s(I)'
_cod_data_source_file ja6b01462_si_003.cif
_cod_data_source_block 0114YK
_cod_depositor_comments
;

2020-08-12
Z value and formula fixed to values more according to usual
chemical conventions.                 miguel
;
_cod_original_formula_sum 'C156 H198 N6 O30'
_cod_original_formula_weight 2637.19
_cod_original_formula_moiety '6(C26 H33 N1 O5)'
_cod_original_formula_units_Z 2
_cod_original_sg_symbol_H-M 'P 21'
_cod_database_code 4130249
_shelx_shelxl_version_number 2014/7
_shelx_space_group_comment
;
The symmetry employed for this shelxl refinement is uniquely defined
by the following loop, which should always be used as a source of
symmetry information in preference to the above space-group names.
They are only intended as comments.
;
_shelx_estimated_absorpt_t_min 0.825
_shelx_estimated_absorpt_t_max 0.937

loop_
_space_group_symop_operation_xyz
'x, y, z'
'-x, y+1/2, -z'

loop_
_atom_site_label
_atom_site_type_symbol
_atom_site_fract_x
_atom_site_fract_y
_atom_site_fract_z
_atom_site_U_iso_or_equiv
_atom_site_adp_type
_atom_site_occupancy
_atom_site_site_symmetry_order
_atom_site_calc_flag
_atom_site_refinement_flags_posn
_atom_site_refinement_flags_adp
O1 O 0.08769(17) -0.0128(5) 0.36291(13) 0.0330(11) Uani 1 1 d . .
O2 O 0.23425(17) 0.4912(5) 0.97408(13) 0.0332(11) Uani 1 1 d . .
O3 O 0.41689(18) 0.9911(5) 0.19131(13) 0.0342(11) Uani 1 1 d . .
O4 O 0.26216(17) 0.0251(5) 0.40030(13) 0.0318(11) Uani 1 1 d . .
O5 O 0.55336(17) 0.4846(5) 0.32000(13) 0.0339(11) Uani 1 1 d . .
O6 O 0.11092(17) -0.0120(5) 0.84196(13) 0.0340(11) Uani 1 1 d . .
O7 O 0.06390(18) 0.5365(5) 0.44033(14) 0.0350(12) Uani 1 1 d . .
O8 O 0.58947(17) 1.0226(5) 0.23345(14) 0.0336(11) Uani 1 1 d . .
O9 O 0.23560(18) 0.4831(5) 0.48748(13) 0.0355(11) Uani 1 1 d . .
O10 O 0.38019(17) 0.5390(5) 0.26493(14) 0.0358(12) Uani 1 1 d . .
O11 O 0.55999(19) 0.2481(5) 0.30978(14) 0.0347(11) Uani 1 1 d . .
O12 O 0.08609(19) -0.2524(5) 0.36906(15) 0.0380(12) Uani 1 1 d . .
O13 O 0.06286(18) 0.5302(5) 0.92404(14) 0.0376(12) Uani 1 1 d . .
O14 O 0.28149(18) 0.0393(5) 0.90158(14) 0.0376(12) Uani 1 1 d . .
O15 O 0.10158(19) -0.2480(5) 0.85235(14) 0.0366(12) Uani 1 1 d . .
O16 O 0.21309(19) -0.1796(5) 0.37947(16) 0.0427(13) Uani 1 1 d . .
O17 O 0.24157(19) 0.2449(5) 0.47847(15) 0.0376(12) Uani 1 1 d . .
O18 O 0.4124(2) 0.7527(5) 0.19880(15) 0.0408(13) Uani 1 1 d . .
O19 O 0.2407(2) 0.2544(5) 0.96566(15) 0.0407(13) Uani 1 1 d . .
O20 O 0.11104(19) 0.3337(5) 0.46744(15) 0.0416(13) Uani 1 1 d . .
O21 O 0.1116(2) 0.3273(5) 0.94883(16) 0.0460(14) Uani 1 1 d . .
O22 O 0.23488(19) -0.1620(5) 0.87142(15) 0.0420(13) Uani 1 1 d . .
O23 O 0.42750(19) 0.3390(5) 0.29470(16) 0.0440(13) Uani 1 1 d . .
O24 O 0.53948(19) 0.8197(5) 0.21214(16) 0.0413(13) Uani 1 1 d . .
O25 O 0.5047(2) 0.8573(6) 0.06382(15) 0.0464(14) Uani 1 1 d . .
O26 O 0.1648(2) -0.1477(6) 0.22999(15) 0.0475(14) Uani 1 1 d . .
N1 N 0.5151(2) 0.9780(6) 0.25735(16) 0.0319(13) Uani 1 1 d . .
H193 H 0.5218 1.0583 0.2719 0.038 Uiso 1 1 calc R U
O27 O 0.1893(2) -0.0845(6) 0.69962(15) 0.0554(17) Uani 1 1 d . .
N2 N 0.4595(2) 0.4835(6) 0.24998(16) 0.0324(13) Uani 1 1 d . .
H194 H 0.4561 0.5643 0.2357 0.039 Uiso 1 1 calc R U
N3 N 0.2007(2) -0.0144(6) 0.91457(17) 0.0341(14) Uani 1 1 d . .
H195 H 0.2039 0.0664 0.9288 0.041 Uiso 1 1 calc R U
N4 N 0.1897(2) -0.0239(6) 0.42552(16) 0.0305(13) Uani 1 1 d . .
H196 H 0.1966 0.0564 0.4401 0.037 Uiso 1 1 calc R U
N5 N 0.1392(2) 0.4787(6) 0.42025(16) 0.0311(13) Uani 1 1 d . .
H197 H 0.1344 0.5584 0.4053 0.037 Uiso 1 1 calc R U
O28 O 0.4858(2) 0.4160(6) 0.46713(15) 0.0541(16) Uani 1 1 d . .
N6 N 0.1399(2) 0.4829(6) 0.90464(16) 0.0331(13) Uani 1 1 d . .
H198 H 0.1344 0.5632 0.8901 0.040 Uiso 1 1 calc R U
O29 O 0.1749(2) 0.3944(7) 0.63728(15) 0.0632(18) Uani 1 1 d . .
O30 O 0.1419(2) 0.3694(6) 1.09975(16) 0.0607(16) Uani 1 1 d . .
C1 C 0.4304(3) 0.8670(8) 0.2130(2) 0.0305(15) Uani 1 1 d . .
C2 C 0.1542(2) -0.1082(7) 0.91185(19) 0.0272(15) Uani 1 1 d . .
H181 H 0.1681 -0.2018 0.9251 0.033 Uiso 1 1 calc R U
C3 C 0.2224(3) 0.3695(8) 0.9518(2) 0.0315(16) Uani 1 1 d . .
C4 C 0.1206(3) -0.1316(8) 0.8654(2) 0.0296(15) Uani 1 1 d . .
C5 C 0.1038(2) -0.1382(8) 0.3832(2) 0.0281(15) Uani 1 1 d . .
C6 C 0.2225(3) 0.3600(8) 0.4655(2) 0.0310(16) Uani 1 1 d . .
C7 C 0.5213(3) 0.4323(8) 0.1773(2) 0.0313(16) Uani 1 1 d . .
C8 C 0.5414(3) 0.3639(8) 0.2970(2) 0.0313(16) Uani 1 1 d . .
C9 C 0.3751(2) 0.9867(8) 0.14984(18) 0.0292(15) Uani 1 1 d . .
H182 H 0.3518 0.9001 0.1486 0.035 Uiso 1 1 calc R U
C10 C 0.2223(3) -0.0695(8) 0.4000(2) 0.0327(16) Uani 1 1 d . .
C11 C 0.1847(2) 0.3842(7) 0.42044(19) 0.0271(15) Uani 1 1 d . .
H183 H 0.1692 0.2904 0.4083 0.033 Uiso 1 1 calc R U
C12 C 0.4683(2) 0.8903(7) 0.25810(19) 0.0285(16) Uani 1 1 d . .
H184 H 0.4821 0.7960 0.2708 0.034 Uiso 1 1 calc R U
C13 C 0.1387(2) -0.0643(8) 0.50480(19) 0.0287(15) Uani 1 1 d . .
C14 C 0.1926(2) 0.4269(7) 0.3444(2) 0.0284(15) Uani 1 1 d . .
C15 C 0.4602(3) 0.9434(8) 0.33409(19) 0.0303(16) Uani 1 1 d . .
C16 C 0.5053(2) 0.3885(7) 0.25150(18) 0.0259(15) Uani 1 1 d . .
H185 H 0.4905 0.2951 0.2387 0.031 Uiso 1 1 calc R U
C17 C 0.4213(3) 0.4437(8) 0.2714(2) 0.0348(17) Uani 1 1 d . .
C18 C 0.0295(3) 0.0667(8) 0.2514(2) 0.0328(17) Uani 1 1 d . .
C19 C 0.1433(2) -0.1134(7) 0.42761(19) 0.0289(16) Uani 1 1 d . .
H186 H 0.1580 -0.2075 0.4400 0.035 Uiso 1 1 calc R U
C20 C 0.5488(3) 0.9298(8) 0.2327(2) 0.0320(16) Uani 1 1 d . .
C21 C 0.1348(3) -0.0622(7) 0.9843(2) 0.0298(15) Uani 1 1 d . .
C22 C 0.3999(2) 0.9864(7) 0.11204(19) 0.0281(15) Uani 1 1 d . .
C23 C 0.5989(2) 0.4791(7) 0.35940(18) 0.0295(15) Uani 1 1 d . .
H187 H 0.6191 0.3873 0.3601 0.035 Uiso 1 1 calc R U
C24 C 0.0439(2) -0.0144(8) 0.32258(18) 0.0321(16) Uani 1 1 d . .
H188 H 0.0206 -0.1004 0.3224 0.039 Uiso 1 1 calc R U
C25 C 0.1875(2) 0.3933(7) 0.90579(19) 0.0289(16) Uani 1 1 d . .
H189 H 0.1744 0.2995 0.8923 0.035 Uiso 1 1 calc R U
C26 C 0.1040(3) 0.4388(8) 0.4444(2) 0.0339(17) Uani 1 1 d . .
C27 C 0.1113(2) -0.0465(8) 0.45747(19) 0.0325(17) Uani 1 1 d . .
H151 H 0.1066 0.0562 0.4509 0.039 Uiso 1 1 calc R U
H152 H 0.0742 -0.0898 0.4509 0.039 Uiso 1 1 calc R U
C28 C 0.3305(3) 0.5101(9) 0.2786(2) 0.0375(18) Uani 1 1 d . .
C29 C 0.2650(3) 0.4908(8) 0.5678(2) 0.0329(16) Uani 1 1 d . .
C30 C 0.5195(3) 0.2949(8) 0.1598(2) 0.0366(17) Uani 1 1 d . .
H1 H 0.5325 0.2162 0.1782 0.044 Uiso 1 1 calc R U
C31 C 0.0678(2) -0.0174(8) 0.80134(18) 0.0319(16) Uani 1 1 d . .
H190 H 0.0470 -0.1086 0.7998 0.038 Uiso 1 1 calc R U
C32 C 0.0649(3) -0.0175(7) 0.28307(19) 0.0279(15) Uani 1 1 d . .
C33 C 0.2039(3) 0.4468(8) 0.8319(2) 0.0310(16) Uani 1 1 d . .
C34 C 0.3665(3) 1.0696(8) 0.0789(2) 0.0348(17) Uani 1 1 d . .
C35 C 0.6392(3) 0.6027(8) 0.3609(2) 0.0328(16) Uani 1 1 d . .
C36 C 0.1041(3) 0.4362(8) 0.9274(2) 0.0332(16) Uani 1 1 d . .
C37 C 0.0157(2) 0.5047(8) 0.4563(2) 0.0327(17) Uani 1 1 d . .
C38 C 0.2817(2) 0.4802(8) 0.52651(18) 0.0320(16) Uani 1 1 d . .
H191 H 0.3033 0.3909 0.5268 0.038 Uiso 1 1 calc R U
C39 C 0.5433(3) 0.4488(8) 0.22550(19) 0.0333(17) Uani 1 1 d . .
H153 H 0.5494 0.5510 0.2324 0.040 Uiso 1 1 calc R U
H154 H 0.5795 0.4005 0.2349 0.040 Uiso 1 1 calc R U
C40 C 0.2750(3) 0.4852(8) 1.01607(19) 0.0332(16) Uani 1 1 d . .
H192 H 0.2972 0.3963 1.0176 0.040 Uiso 1 1 calc R U
C41 C 0.0496(3) 0.0686(8) 0.7301(2) 0.0333(17) Uani 1 1 d . .
C42 C 0.4251(3) 1.0111(7) 0.0333(2) 0.0355(17) Uani 1 1 d . .
H2 H 0.4342 1.0199 0.0064 0.043 Uiso 1 1 calc R U
C43 C 0.2850(3) 0.5658(8) 1.0874(2) 0.0356(17) Uani 1 1 d . .
C44 C 0.4347(3) 0.9586(8) 0.28635(19) 0.0356(17) Uani 1 1 d . .
H155 H 0.4301 1.0609 0.2792 0.043 Uiso 1 1 calc R U
H156 H 0.3976 0.9150 0.2790 0.043 Uiso 1 1 calc R U
C45 C 0.4796(3) 0.3863(8) 0.0882(2) 0.0389(18) Uani 1 1 d . .
H3 H 0.4647 0.3709 0.0580 0.047 Uiso 1 1 calc R U
C46 C 0.3046(3) 0.5709(8) 0.5971(2) 0.0357(17) Uani 1 1 d . .
C47 C 0.3326(3) 0.0073(9) 0.8892(2) 0.0379(18) Uani 1 1 d . .
C48 C 0.2498(3) 0.4874(7) 1.05352(19) 0.0301(15) Uani 1 1 d . .
C49 C 0.1424(3) 0.3848(8) 0.2563(2) 0.0389(18) Uani 1 1 d . .
H4 H 0.1249 0.3705 0.2264 0.047 Uiso 1 1 calc R U
C50 C 0.0889(3) -0.0043(7) 0.76192(19) 0.0295(15) Uani 1 1 d . .
C51 C 0.3141(3) 0.6135(8) 1.0228(2) 0.0372(17) Uani 1 1 d . .
C52 C 0.1631(3) 0.2708(8) 0.2823(2) 0.0414(19) Uani 1 1 d . .
H5 H 0.1603 0.1783 0.2701 0.050 Uiso 1 1 calc R U
C53 C 0.2197(3) 0.4432(8) 0.39206(19) 0.0325(16) Uani 1 1 d . .
H157 H 0.2270 0.5451 0.3988 0.039 Uiso 1 1 calc R U
H158 H 0.2556 0.3933 0.3993 0.039 Uiso 1 1 calc R U
C54 C 0.1412(3) -0.2018(8) 0.5230(2) 0.0372(17) Uani 1 1 d . .
H6 H 0.1272 -0.2816 0.5053 0.045 Uiso 1 1 calc R U
C55 C 0.3194(3) 0.6087(8) 0.5268(2) 0.0349(17) Uani 1 1 d . .
C56 C 0.1148(3) -0.0457(8) 0.93594(19) 0.0322(16) Uani 1 1 d . .
H159 H 0.1095 0.0565 0.9289 0.039 Uiso 1 1 calc R U
H160 H 0.0785 -0.0929 0.9256 0.039 Uiso 1 1 calc R U
C57 C 0.2399(3) -0.0560(8) 0.8942(2) 0.0359(17) Uani 1 1 d . .
C58 C 0.0275(3) 0.1073(8) 0.7977(2) 0.0366(18) Uani 1 1 d . .
C59 C 0.5809(3) 0.4925(7) 0.40000(19) 0.0324(16) Uani 1 1 d . .
C60 C 0.6221(3) 0.5667(8) 0.4302(2) 0.0358(18) Uani 1 1 d . .
C61 C 0.0846(3) 0.0064(8) 0.2025(2) 0.0370(17) Uani 1 1 d . .
H7 H 0.0917 0.0138 0.1749 0.044 Uiso 1 1 calc R U
C62 C 0.4983(3) 0.2746(8) 0.1149(2) 0.0413(19) Uani 1 1 d . .
H8 H 0.4971 0.1817 0.1031 0.050 Uiso 1 1 calc R U
C63 C 0.2248(3) 0.4629(8) 0.88048(18) 0.0353(17) Uani 1 1 d . .
H161 H 0.2283 0.5653 0.8877 0.042 Uiso 1 1 calc R U
H162 H 0.2620 0.4203 0.8902 0.042 Uiso 1 1 calc R U
C64 C 0.1188(3) -0.0745(8) 0.2347(2) 0.0365(17) Uani 1 1 d . .
C65 C 0.3789(3) 1.0800(8) 0.0394(2) 0.0400(19) Uani 1 1 d . .
H9 H 0.3559 1.1340 0.0166 0.048 Uiso 1 1 calc R U
C66 C 0.4579(3) 0.9293(8) 0.0665(2) 0.0374(18) Uani 1 1 d . .
C67 C 0.3385(3) 1.1196(8) 0.1438(2) 0.0362(17) Uani 1 1 d . .
C68 C 0.0076(3) 0.1174(8) 0.3188(2) 0.0367(18) Uani 1 1 d . .
C69 C 0.4616(3) 0.8085(8) 0.3532(2) 0.0370(18) Uani 1 1 d . .
H10 H 0.4479 0.7282 0.3357 0.044 Uiso 1 1 calc R U
C70 C 0.5308(3) 0.4603(8) 0.4526(2) 0.0385(18) Uani 1 1 d . .
C71 C 0.6169(3) 0.5870(8) 0.4722(2) 0.0387(18) Uani 1 1 d . .
H11 H 0.6443 0.6373 0.4932 0.046 Uiso 1 1 calc R U
C72 C 0.0573(3) 0.0866(8) 0.6889(2) 0.0396(19) Uani 1 1 d . .
H12 H 0.0308 0.1360 0.6670 0.048 Uiso 1 1 calc R U
C73 C 0.1881(3) 0.2888(8) 0.3263(2) 0.0376(18) Uani 1 1 d . .
H13 H 0.2020 0.2091 0.3440 0.045 Uiso 1 1 calc R U
C74 C 0.1343(3) -0.1984(8) 1.0024(2) 0.0398(18) Uani 1 1 d . .
H14 H 0.1218 -0.2776 0.9840 0.048 Uiso 1 1 calc R U
C75 C 0.6338(3) 0.9820(9) 0.2136(2) 0.0393(18) Uani 1 1 d . .
C76 C 0.1433(3) -0.0390(8) 0.7121(2) 0.0397(19) Uani 1 1 d . .
C77 C 0.0396(3) 0.0771(8) 0.2103(2) 0.0384(18) Uani 1 1 d . .
H15 H 0.0159 0.1320 0.1881 0.046 Uiso 1 1 calc R U
C78 C 0.5028(3) 0.5434(8) 0.1498(2) 0.0363(17) Uani 1 1 d . .
H16 H 0.5041 0.6366 0.1614 0.044 Uiso 1 1 calc R U
C79 C 0.4455(3) 0.9169(8) 0.1068(2) 0.0373(18) Uani 1 1 d . .
H17 H 0.4682 0.8621 0.1297 0.045 Uiso 1 1 calc R U
C80 C 0.2055(3) 0.3130(8) 0.8133(2) 0.0387(18) Uani 1 1 d . .
H18 H 0.2184 0.2333 0.8314 0.046 Uiso 1 1 calc R U
C81 C 0.5345(3) 0.4373(7) 0.4109(2) 0.0361(17) Uani 1 1 d . .
H19 H 0.5069 0.3862 0.3904 0.043 Uiso 1 1 calc R U
C82 C 0.5040(3) 0.9070(9) 0.4234(2) 0.042(2) Uani 1 1 d . .
H20 H 0.5185 0.8953 0.4538 0.050 Uiso 1 1 calc R U
C83 C 0.1722(3) 0.5392(8) 0.3175(2) 0.0361(17) Uani 1 1 d . .
H21 H 0.1754 0.6323 0.3294 0.043 Uiso 1 1 calc R U
C84 C 0.1854(3) -0.1059(9) 0.5937(2) 0.0419(19) Uani 1 1 d . .
H22 H 0.2003 -0.1197 0.6240 0.050 Uiso 1 1 calc R U
C85 C 0.1363(3) -0.0594(8) 0.7533(2) 0.0364(17) Uani 1 1 d . .
H23 H 0.1630 -0.1093 0.7750 0.044 Uiso 1 1 calc R U
C86 C 0.2998(3) 0.5891(8) 0.6393(2) 0.0380(18) Uani 1 1 d . .
H24 H 0.3264 0.6432 0.6598 0.046 Uiso 1 1 calc R U
C87 C 0.2032(3) 0.4239(8) 1.0581(2) 0.0375(18) Uani 1 1 d . .
H25 H 0.1798 0.3727 1.0348 0.045 Uiso 1 1 calc R U
C88 C 0.5713(3) 0.5327(8) 0.4827(2) 0.0398(19) Uani 1 1 d . .
H26 H 0.5677 0.5454 0.5112 0.048 Uiso 1 1 calc R U
C89 C 0.2243(3) 0.5122(8) 1.1319(2) 0.0417(19) Uani 1 1 d . .
H27 H 0.2151 0.5199 1.1587 0.050 Uiso 1 1 calc R U
C90 C 0.1471(3) 0.5210(8) 0.2736(2) 0.0368(17) Uani 1 1 d . .
H28 H 0.1333 0.6005 0.2557 0.044 Uiso 1 1 calc R U
C91 C 0.1903(3) 0.4354(8) 1.0980(2) 0.0407(19) Uani 1 1 d . .
C92 C 0.1097(3) -0.0874(7) 0.2759(2) 0.0345(17) Uani 1 1 d . .
H29 H 0.1335 -0.1424 0.2980 0.041 Uiso 1 1 calc R U
C93 C 0.3067(3) -0.0146(9) 0.3804(2) 0.0383(18) Uani 1 1 d . .
C94 C 0.1692(3) 0.4093(9) 0.7420(2) 0.045(2) Uani 1 1 d . .
H30 H 0.1578 0.3976 0.7114 0.053 Uiso 1 1 calc R U
C95 C 0.1521(3) -0.2178(8) 1.0472(2) 0.045(2) Uani 1 1 d . .
H31 H 0.1518 -0.3099 1.0593 0.055 Uiso 1 1 calc R U
C96 C 0.2562(3) 0.5279(8) 0.6510(2) 0.0410(19) Uani 1 1 d . .
H32 H 0.2529 0.5395 0.6796 0.049 Uiso 1 1 calc R U
C97 C -0.0157(3) 0.1255(8) 0.2684(2) 0.0384(18) Uani 1 1 d . .
H163 H -0.0496 0.0678 0.2585 0.046 Uiso 1 1 calc R U
H164 H -0.0241 0.2248 0.2588 0.046 Uiso 1 1 calc R U
C98 C 0.2202(3) 0.4296(8) 0.5793(2) 0.0401(18) Uani 1 1 d . .
H33 H 0.1930 0.3763 0.5591 0.048 Uiso 1 1 calc R U
C99 C 0.1838(3) 0.5595(8) 0.8051(2) 0.0402(18) Uani 1 1 d . .
H34 H 0.1817 0.6508 0.8172 0.048 Uiso 1 1 calc R U
C100 C 0.2715(3) 0.5777(8) 1.1267(2) 0.044(2) Uani 1 1 d . .
H35 H 0.2946 0.6304 1.1498 0.053 Uiso 1 1 calc R U
C101 C 0.1701(3) -0.1032(9) 1.0738(2) 0.046(2) Uani 1 1 d . .
H36 H 0.1831 -0.1170 1.1043 0.055 Uiso 1 1 calc R U
C102 C 0.2173(3) 0.4501(9) 0.6216(2) 0.0409(19) Uani 1 1 d . .
C103 C 0.1644(3) -0.2177(8) 0.5673(2) 0.043(2) Uani 1 1 d . .
H37 H 0.1657 -0.3098 0.5796 0.051 Uiso 1 1 calc R U
C104 C 0.1514(3) 0.0503(8) 1.0115(2) 0.0357(17) Uani 1 1 d . .
H38 H 0.1508 0.1428 0.9996 0.043 Uiso 1 1 calc R U
C105 C 0.4832(3) 0.7923(8) 0.3978(2) 0.0434(19) Uani 1 1 d . .
H39 H 0.4834 0.7011 0.4106 0.052 Uiso 1 1 calc R U
C106 C 0.6673(3) 0.6108(8) 0.4101(2) 0.0381(18) Uani 1 1 d . .
H165 H 0.6990 0.5451 0.4184 0.046 Uiso 1 1 calc R U
H166 H 0.6801 0.7085 0.4188 0.046 Uiso 1 1 calc R U
C107 C 0.0152(3) 0.4913(10) 0.9411(2) 0.045(2) Uani 1 1 d . .
C108 C 0.5039(3) 1.0393(9) 0.4050(2) 0.0385(18) Uani 1 1 d . .
H40 H 0.5191 1.1185 0.4225 0.046 Uiso 1 1 calc R U
C109 C 0.4816(3) 1.0565(8) 0.3606(2) 0.0376(18) Uani 1 1 d . .
H41 H 0.4809 1.1485 0.3483 0.045 Uiso 1 1 calc R U
C110 C 0.1037(3) 0.0320(8) 0.6807(2) 0.0418(19) Uani 1 1 d . .
H42 H 0.1090 0.0430 0.6525 0.050 Uiso 1 1 calc R U
C111 C 0.1883(3) 0.2958(9) 0.7684(2) 0.045(2) Uani 1 1 d . .
H43 H 0.1899 0.2046 0.7561 0.055 Uiso 1 1 calc R U
C112 C 0.3479(3) 0.6204(8) 0.5759(2) 0.0391(18) Uani 1 1 d . .
H167 H 0.3809 0.5589 0.5842 0.047 Uiso 1 1 calc R U
H168 H 0.3589 0.7196 0.5841 0.047 Uiso 1 1 calc R U
C113 C 0.1847(3) 0.0283(9) 0.5755(2) 0.0413(19) Uani 1 1 d . .
H44 H 0.2007 0.1066 0.5932 0.050 Uiso 1 1 calc R U
C114 C 0.0024(3) 0.1117(8) 0.7480(2) 0.0383(18) Uani 1 1 d . .
H169 H -0.0288 0.0443 0.7389 0.046 Uiso 1 1 calc R U
H170 H -0.0107 0.2084 0.7382 0.046 Uiso 1 1 calc R U
C115 C 0.1665(3) 0.5413(9) 0.7603(2) 0.0419(19) Uani 1 1 d . .
H45 H 0.1526 0.6202 0.7422 0.050 Uiso 1 1 calc R U
C116 C 0.3437(3) 0.5049(9) 0.3276(2) 0.049(2) Uani 1 1 d . .
H49 H 0.3099 0.4854 0.3363 0.074 Uiso 1 1 calc R U
H50 H 0.3707 0.4295 0.3386 0.074 Uiso 1 1 calc R U
H51 H 0.3590 0.5964 0.3397 0.074 Uiso 1 1 calc R U
C117 C 0.1694(3) 0.0329(8) 1.0567(2) 0.0409(18) Uani 1 1 d . .
H46 H 0.1808 0.1124 1.0752 0.049 Uiso 1 1 calc R U
C118 C 0.3189(3) 1.1273(9) 0.0937(2) 0.044(2) Uani 1 1 d . .
H171 H 0.2855 1.0689 0.0824 0.053 Uiso 1 1 calc R U
H172 H 0.3108 1.2266 0.0838 0.053 Uiso 1 1 calc R U
C119 C -0.0159(3) 0.0756(9) 0.8218(2) 0.046(2) Uani 1 1 d . .
H52 H -0.0351 -0.0129 0.8108 0.069 Uiso 1 1 calc R U
H53 H 0.0020 0.0657 0.8529 0.069 Uiso 1 1 calc R U
H54 H -0.0426 0.1537 0.8173 0.069 Uiso 1 1 calc R U
C120 C 0.1606(3) 0.0481(8) 0.5313(2) 0.0369(17) Uani 1 1 d . .
H47 H 0.1593 0.1407 0.5193 0.044 Uiso 1 1 calc R U
C121 C 0.6120(3) 0.9607(9) 0.1654(2) 0.050(2) Uani 1 1 d . .
H55 H 0.6424 0.9339 0.1532 0.076 Uiso 1 1 calc R U
H56 H 0.5842 0.8852 0.1596 0.076 Uiso 1 1 calc R U
H57 H 0.5953 1.0492 0.1519 0.076 Uiso 1 1 calc R U
C122 C 0.4819(3) 0.5240(8) 0.1050(2) 0.0411(18) Uani 1 1 d . .
H48 H 0.4697 0.6027 0.0864 0.049 Uiso 1 1 calc R U
C123 C -0.0204(3) 0.6331(9) 0.4424(2) 0.049(2) Uani 1 1 d . .
H58 H -0.0543 0.6223 0.4516 0.073 Uiso 1 1 calc R U
H59 H -0.0007 0.7184 0.4557 0.073 Uiso 1 1 calc R U
H60 H -0.0298 0.6422 0.4107 0.073 Uiso 1 1 calc R U
C124 C 0.3683(3) 0.1324(8) 0.9069(2) 0.048(2) Uani 1 1 d . .
H61 H 0.4040 0.1221 0.9004 0.073 Uiso 1 1 calc R U
H62 H 0.3503 0.2197 0.8936 0.073 Uiso 1 1 calc R U
H63 H 0.3740 0.1371 0.9384 0.073 Uiso 1 1 calc R U
C125 C 0.2943(3) 0.6337(9) 0.2606(2) 0.052(2) Uani 1 1 d . .
H64 H 0.2592 0.6245 0.2681 0.078 Uiso 1 1 calc R U
H65 H 0.3125 0.7220 0.2729 0.078 Uiso 1 1 calc R U
H66 H 0.2874 0.6355 0.2290 0.078 Uiso 1 1 calc R U
C126 C 0.6085(3) 0.7408(8) 0.3455(2) 0.0421(19) Uani 1 1 d . .
H67 H 0.5824 0.7598 0.3627 0.063 Uiso 1 1 calc R U
H68 H 0.6349 0.8192 0.3491 0.063 Uiso 1 1 calc R U
H69 H 0.5884 0.7322 0.3149 0.063 Uiso 1 1 calc R U
C127 C 0.3330(3) 0.6193(8) 1.0733(2) 0.0409(19) Uani 1 1 d . .
H173 H 0.3657 0.5584 1.0847 0.049 Uiso 1 1 calc R U
H174 H 0.3422 0.7178 1.0835 0.049 Uiso 1 1 calc R U
C128 C 0.3210(3) -0.0014(9) 0.8404(2) 0.054(2) Uani 1 1 d . .
H70 H 0.3553 -0.0226 0.8327 0.081 Uiso 1 1 calc R U
H71 H 0.2940 -0.0767 0.8295 0.081 Uiso 1 1 calc R U
H72 H 0.3062 0.0896 0.8276 0.081 Uiso 1 1 calc R U
C129 C 0.0573(3) 0.2438(8) 0.8145(2) 0.046(2) Uani 1 1 d . .
H73 H 0.0851 0.2635 0.7989 0.069 Uiso 1 1 calc R U
H74 H 0.0307 0.3221 0.8099 0.069 Uiso 1 1 calc R U
H75 H 0.0753 0.2341 0.8455 0.069 Uiso 1 1 calc R U
C130 C 0.0323(3) 0.4938(9) 0.5054(2) 0.046(2) Uani 1 1 d . .
H76 H -0.0003 0.4726 0.5155 0.070 Uiso 1 1 calc R U
H77 H 0.0595 0.4177 0.5145 0.070 Uiso 1 1 calc R U
H78 H 0.0484 0.5841 0.5179 0.070 Uiso 1 1 calc R U
C131 C -0.0380(3) 0.0994(9) 0.3410(2) 0.045(2) Uani 1 1 d . .
H79 H -0.0594 0.0140 0.3299 0.067 Uiso 1 1 calc R U
H80 H -0.0219 0.0898 0.3724 0.067 Uiso 1 1 calc R U
H81 H -0.0623 0.1826 0.3352 0.067 Uiso 1 1 calc R U
C132 C 0.6802(3) 0.5712(9) 0.3345(2) 0.046(2) Uani 1 1 d . .
H82 H 0.6996 0.4823 0.3446 0.069 Uiso 1 1 calc R U
H83 H 0.6603 0.5620 0.3038 0.069 Uiso 1 1 calc R U
H84 H 0.7069 0.6489 0.3380 0.069 Uiso 1 1 calc R U
C133 C 0.3616(3) 0.5891(9) 1.0028(2) 0.047(2) Uani 1 1 d . .
H85 H 0.3811 0.5018 1.0146 0.071 Uiso 1 1 calc R U
H86 H 0.3473 0.5802 0.9712 0.071 Uiso 1 1 calc R U
H87 H 0.3872 0.6696 1.0096 0.071 Uiso 1 1 calc R U
C134 C 0.4382(3) 0.3730(9) 0.4355(2) 0.051(2) Uani 1 1 d . .
H88 H 0.4098 0.3447 0.4496 0.077 Uiso 1 1 calc R U
H89 H 0.4245 0.4521 0.4156 0.077 Uiso 1 1 calc R U
H90 H 0.4471 0.2925 0.4192 0.077 Uiso 1 1 calc R U
C135 C 0.0335(3) 0.4779(10) 0.9899(2) 0.059(2) Uani 1 1 d . .
H91 H 0.0018 0.4523 1.0007 0.089 Uiso 1 1 calc R U
H92 H 0.0618 0.4040 0.9981 0.089 Uiso 1 1 calc R U
H93 H 0.0487 0.5688 1.0026 0.089 Uiso 1 1 calc R U
C136 C 0.2359(3) -0.1255(9) 0.7325(2) 0.055(2) Uani 1 1 d . .
H175 H 0.2652 -0.1551 0.7196 0.082 Uiso 1 1 calc R U
H176 H 0.2488 -0.0451 0.7521 0.082 Uiso 1 1 calc R U
H177 H 0.2262 -0.2048 0.7489 0.082 Uiso 1 1 calc R U
C137 C 0.6715(3) 1.1094(9) 0.2232(3) 0.050(2) Uani 1 1 d . .
H94 H 0.7031 1.0939 0.2112 0.075 Uiso 1 1 calc R U
H95 H 0.6513 1.1942 0.2099 0.075 Uiso 1 1 calc R U
H96 H 0.6847 1.1229 0.2546 0.075 Uiso 1 1 calc R U
C138 C 0.2905(3) 1.0975(9) 0.1639(2) 0.047(2) Uani 1 1 d . .
H97 H 0.2699 1.0122 0.1515 0.071 Uiso 1 1 calc R U
H98 H 0.3047 1.0860 0.1953 0.071 Uiso 1 1 calc R U
H99 H 0.2660 1.1801 0.1577 0.071 Uiso 1 1 calc R U
C139 C 0.1251(3) 0.3612(9) 0.6071(2) 0.050(2) Uani 1 1 d . .
H100 H 0.0992 0.3233 0.6223 0.074 Uiso 1 1 calc R U
H101 H 0.1097 0.4471 0.5912 0.074 Uiso 1 1 calc R U
H102 H 0.1317 0.2898 0.5868 0.074 Uiso 1 1 calc R U
C140 C 0.0421(3) 0.2493(8) 0.3352(2) 0.0419(19) Uani 1 1 d . .
H103 H 0.0712 0.2581 0.3202 0.063 Uiso 1 1 calc R U
H104 H 0.0185 0.3336 0.3293 0.063 Uiso 1 1 calc R U
H105 H 0.0588 0.2408 0.3664 0.063 Uiso 1 1 calc R U
C141 C 0.2863(3) 0.7426(8) 0.5112(2) 0.046(2) Uani 1 1 d . .
H106 H 0.2597 0.7578 0.5283 0.069 Uiso 1 1 calc R U
H107 H 0.3112 0.8242 0.5148 0.069 Uiso 1 1 calc R U
H108 H 0.2665 0.7323 0.4806 0.069 Uiso 1 1 calc R U
C142 C 0.2844(3) -0.0348(9) 0.3322(2) 0.057(2) Uani 1 1 d . .
H109 H 0.3145 -0.0610 0.3197 0.085 Uiso 1 1 calc R U
H110 H 0.2566 -0.1104 0.3265 0.085 Uiso 1 1 calc R U
H111 H 0.2675 0.0539 0.3190 0.085 Uiso 1 1 calc R U
C143 C -0.0131(3) 0.3725(9) 0.4347(2) 0.050(2) Uani 1 1 d . .
H112 H -0.0452 0.3528 0.4457 0.075 Uiso 1 1 calc R U
H113 H -0.0253 0.3872 0.4033 0.075 Uiso 1 1 calc R U
H114 H 0.0124 0.2920 0.4412 0.075 Uiso 1 1 calc R U
C144 C 0.3436(3) 0.1151(9) 0.3899(3) 0.052(2) Uani 1 1 d . .
H115 H 0.3753 0.1012 0.3780 0.078 Uiso 1 1 calc R U
H116 H 0.3228 0.1988 0.3765 0.078 Uiso 1 1 calc R U
H117 H 0.3566 0.1292 0.4213 0.078 Uiso 1 1 calc R U
C145 C 0.3712(3) 1.2507(8) 0.1622(2) 0.0435(19) Uani 1 1 d . .
H118 H 0.4017 1.2628 0.1489 0.065 Uiso 1 1 calc R U
H119 H 0.3471 1.3341 0.1560 0.065 Uiso 1 1 calc R U
H120 H 0.3859 1.2400 0.1937 0.065 Uiso 1 1 calc R U
C146 C -0.0218(3) 0.6195(9) 0.9280(3) 0.061(2) Uani 1 1 d . .
H121 H -0.0554 0.6066 0.9375 0.091 Uiso 1 1 calc R U
H122 H -0.0024 0.7049 0.9415 0.091 Uiso 1 1 calc R U
H123 H -0.0317 0.6300 0.8964 0.091 Uiso 1 1 calc R U
C147 C 0.3610(3) 0.5830(9) 0.5007(2) 0.052(2) Uani 1 1 d . .
H124 H 0.3820 0.4965 0.5111 0.078 Uiso 1 1 calc R U
H125 H 0.3415 0.5720 0.4700 0.078 Uiso 1 1 calc R U
H126 H 0.3863 0.6640 0.5042 0.078 Uiso 1 1 calc R U
C148 C 0.5184(3) 0.8650(10) 0.0229(2) 0.061(2) Uani 1 1 d . .
H127 H 0.5521 0.8105 0.0247 0.091 Uiso 1 1 calc R U
H128 H 0.4881 0.8254 0.0000 0.091 Uiso 1 1 calc R U
H129 H 0.5243 0.9644 0.0162 0.091 Uiso 1 1 calc R U
C149 C 0.3586(3) -0.1282(9) 0.9112(2) 0.052(2) Uani 1 1 d . .
H130 H 0.3924 -0.1483 0.9027 0.079 Uiso 1 1 calc R U
H131 H 0.3674 -0.1164 0.9427 0.079 Uiso 1 1 calc R U
H132 H 0.3327 -0.2072 0.9023 0.079 Uiso 1 1 calc R U
C150 C 0.3036(3) 0.3729(9) 0.2584(3) 0.052(2) Uani 1 1 d . .
H133 H 0.2703 0.3551 0.2679 0.079 Uiso 1 1 calc R U
H134 H 0.2937 0.3813 0.2267 0.079 Uiso 1 1 calc R U
H135 H 0.3295 0.2940 0.2675 0.079 Uiso 1 1 calc R U
C151 C -0.0129(3) 0.3608(9) 0.9188(3) 0.060(2) Uani 1 1 d . .
H136 H -0.0441 0.3369 0.9304 0.090 Uiso 1 1 calc R U
H137 H -0.0263 0.3786 0.8876 0.090 Uiso 1 1 calc R U
H138 H 0.0133 0.2815 0.9239 0.090 Uiso 1 1 calc R U
C152 C 0.1754(3) -0.1404(10) 0.1885(2) 0.061(2) Uani 1 1 d . .
H178 H 0.2085 -0.1955 0.1889 0.092 Uiso 1 1 calc R U
H179 H 0.1439 -0.1794 0.1666 0.092 Uiso 1 1 calc R U
H180 H 0.1810 -0.0411 0.1816 0.092 Uiso 1 1 calc R U
C153 C 0.2829(3) 0.7491(8) 1.0050(2) 0.0445(19) Uani 1 1 d . .
H139 H 0.2524 0.7629 1.0183 0.067 Uiso 1 1 calc R U
H140 H 0.3080 0.8304 1.0118 0.067 Uiso 1 1 calc R U
H141 H 0.2682 0.7409 0.9735 0.067 Uiso 1 1 calc R U
C154 C 0.6637(3) 0.8529(9) 0.2366(3) 0.055(2) Uani 1 1 d . .
H142 H 0.6932 0.8259 0.2234 0.083 Uiso 1 1 calc R U
H143 H 0.6797 0.8753 0.2673 0.083 Uiso 1 1 calc R U
H144 H 0.6377 0.7740 0.2341 0.083 Uiso 1 1 calc R U
C155 C 0.3372(3) -0.1426(10) 0.4034(3) 0.059(2) Uani 1 1 d . .
H145 H 0.3667 -0.1686 0.3901 0.088 Uiso 1 1 calc R U
H146 H 0.3532 -0.1199 0.4341 0.088 Uiso 1 1 calc R U
H147 H 0.3116 -0.2223 0.4009 0.088 Uiso 1 1 calc R U
C156 C 0.1279(4) 0.3805(12) 1.1400(3) 0.103(4) Uani 1 1 d . .
H148 H 0.0931 0.3306 1.1379 0.154 Uiso 1 1 calc R U
H149 H 0.1572 0.3379 1.1631 0.154 Uiso 1 1 calc R U
H150 H 0.1238 0.4809 1.1467 0.154 Uiso 1 1 calc R U

loop_
_atom_site_aniso_label
_atom_site_aniso_U_11
_atom_site_aniso_U_22
_atom_site_aniso_U_33
_atom_site_aniso_U_23
_atom_site_aniso_U_13
_atom_site_aniso_U_12
O1 0.033(2) 0.033(3) 0.029(2) -0.001(2) 0.0021(19) 0.001(2)
O2 0.034(2) 0.030(3) 0.031(2) -0.003(2) 0.001(2) 0.001(2)
O3 0.039(3) 0.033(3) 0.027(2) -0.001(2) 0.002(2) 0.000(2)
O4 0.030(2) 0.028(3) 0.040(3) -0.005(2) 0.014(2) -0.005(2)
O5 0.039(3) 0.028(3) 0.030(2) -0.004(2) 0.001(2) -0.004(2)
O6 0.035(3) 0.028(3) 0.032(2) 0.004(2) -0.001(2) -0.001(2)
O7 0.035(3) 0.033(3) 0.040(3) 0.005(2) 0.015(2) 0.005(2)
O8 0.031(2) 0.030(3) 0.044(3) -0.004(2) 0.017(2) 0.000(2)
O9 0.040(3) 0.032(3) 0.030(2) -0.006(2) 0.001(2) -0.002(2)
O10 0.031(2) 0.035(3) 0.044(3) 0.006(2) 0.013(2) 0.005(2)
O11 0.041(3) 0.019(3) 0.040(3) 0.003(2) 0.004(2) -0.003(2)
O12 0.043(3) 0.022(3) 0.044(3) -0.006(2) 0.004(2) -0.008(2)
O13 0.037(3) 0.035(3) 0.041(3) 0.002(2) 0.011(2) 0.004(2)
O14 0.031(2) 0.034(3) 0.048(3) -0.006(2) 0.011(2) -0.005(2)
O15 0.040(3) 0.023(3) 0.043(3) -0.007(2) 0.006(2) 0.002(2)
O16 0.043(3) 0.031(3) 0.056(3) -0.018(3) 0.019(3) -0.007(2)
O17 0.038(3) 0.024(3) 0.048(3) 0.001(2) 0.007(2) 0.000(2)
O18 0.049(3) 0.026(3) 0.045(3) -0.006(2) 0.007(2) -0.004(2)
O19 0.050(3) 0.024(3) 0.042(3) 0.001(2) 0.001(2) 0.002(2)
O20 0.047(3) 0.029(3) 0.052(3) 0.015(2) 0.018(2) 0.010(2)
O21 0.049(3) 0.030(3) 0.059(3) 0.017(3) 0.015(3) 0.007(3)
O22 0.044(3) 0.032(3) 0.052(3) -0.018(3) 0.015(2) -0.004(2)
O23 0.045(3) 0.032(3) 0.057(3) 0.018(3) 0.017(3) 0.006(3)
O24 0.042(3) 0.027(3) 0.057(3) -0.016(3) 0.017(2) -0.009(2)
O25 0.054(3) 0.045(4) 0.047(3) 0.006(3) 0.024(3) 0.019(3)
O26 0.060(3) 0.048(4) 0.043(3) 0.001(3) 0.030(3) 0.017(3)
N1 0.035(3) 0.024(3) 0.039(3) -0.002(3) 0.014(3) 0.000(3)
O27 0.050(3) 0.079(5) 0.038(3) 0.002(3) 0.013(3) 0.032(3)
N2 0.032(3) 0.028(4) 0.037(3) 0.002(3) 0.010(2) 0.003(3)
N3 0.032(3) 0.029(4) 0.040(3) -0.001(3) 0.008(3) -0.001(3)
N4 0.033(3) 0.023(3) 0.038(3) -0.005(3) 0.016(2) -0.001(3)
N5 0.029(3) 0.028(4) 0.039(3) -0.001(3) 0.012(2) 0.000(3)
O28 0.050(3) 0.075(5) 0.039(3) -0.001(3) 0.016(3) -0.023(3)
N6 0.037(3) 0.029(4) 0.033(3) 0.000(3) 0.009(2) 0.003(3)
O29 0.054(3) 0.097(5) 0.035(3) 0.003(3) 0.006(3) -0.036(4)
O30 0.083(4) 0.054(4) 0.060(4) -0.014(3) 0.044(3) -0.025(3)
C1 0.033(4) 0.030(4) 0.028(4) -0.001(3) 0.007(3) 0.006(3)
C2 0.024(3) 0.030(4) 0.027(3) 0.000(3) 0.004(3) -0.004(3)
C3 0.039(4) 0.029(4) 0.027(4) -0.004(3) 0.010(3) -0.004(3)
C4 0.032(4) 0.026(4) 0.031(4) -0.006(3) 0.007(3) 0.000(3)
C5 0.029(3) 0.028(4) 0.028(4) 0.006(3) 0.008(3) 0.009(3)
C6 0.030(4) 0.032(4) 0.032(4) 0.001(3) 0.008(3) -0.004(3)
C7 0.034(4) 0.031(4) 0.029(4) 0.002(3) 0.009(3) 0.006(3)
C8 0.032(4) 0.031(4) 0.029(4) 0.004(3) 0.005(3) -0.008(3)
C9 0.031(3) 0.032(4) 0.021(3) 0.002(3) 0.000(3) 0.000(3)
C10 0.031(4) 0.024(4) 0.043(4) 0.006(3) 0.010(3) -0.004(3)
C11 0.026(3) 0.027(4) 0.026(3) -0.008(3) 0.004(3) 0.003(3)
C12 0.023(3) 0.035(4) 0.025(3) 0.005(3) 0.002(3) -0.003(3)
C13 0.028(3) 0.032(4) 0.027(3) -0.007(3) 0.008(3) -0.002(3)
C14 0.028(3) 0.028(4) 0.028(3) -0.004(3) 0.005(3) 0.004(3)
C15 0.036(4) 0.032(4) 0.023(3) -0.001(3) 0.009(3) 0.001(3)
C16 0.021(3) 0.030(4) 0.025(3) -0.005(3) 0.003(3) 0.001(3)
C17 0.026(4) 0.035(5) 0.045(4) -0.005(4) 0.012(3) -0.001(3)
C18 0.033(4) 0.037(5) 0.027(4) 0.000(3) 0.004(3) 0.002(3)
C19 0.024(3) 0.028(4) 0.032(4) 0.005(3) 0.003(3) 0.000(3)
C20 0.029(4) 0.024(4) 0.045(4) 0.009(3) 0.014(3) -0.005(3)
C21 0.030(4) 0.026(4) 0.031(4) -0.001(3) 0.005(3) 0.000(3)
C22 0.031(3) 0.023(4) 0.029(3) -0.002(3) 0.005(3) 0.002(3)
C23 0.032(3) 0.030(4) 0.019(3) 0.002(3) -0.005(3) 0.001(3)
C24 0.023(3) 0.042(5) 0.027(3) -0.003(3) -0.001(3) -0.004(3)
C25 0.024(3) 0.036(5) 0.024(3) -0.002(3) 0.002(3) 0.010(3)
C26 0.030(4) 0.026(5) 0.046(4) -0.005(3) 0.011(3) 0.005(3)
C27 0.026(3) 0.036(5) 0.034(4) 0.002(3) 0.006(3) 0.001(3)
C28 0.026(3) 0.051(5) 0.041(4) 0.001(4) 0.019(3) -0.005(4)
C29 0.035(4) 0.026(4) 0.033(4) 0.001(3) 0.000(3) 0.004(3)
C30 0.042(4) 0.036(5) 0.032(4) 0.001(3) 0.008(3) 0.004(3)
C31 0.028(3) 0.035(4) 0.026(3) 0.000(3) -0.004(3) -0.003(3)
C32 0.032(3) 0.021(4) 0.028(3) -0.002(3) 0.003(3) 0.000(3)
C33 0.034(4) 0.029(4) 0.030(4) -0.001(3) 0.010(3) 0.003(3)
C34 0.039(4) 0.034(5) 0.028(4) -0.002(3) 0.002(3) 0.001(3)
C35 0.029(4) 0.036(5) 0.033(4) 0.007(3) 0.007(3) -0.001(3)
C36 0.029(4) 0.025(4) 0.046(4) -0.005(3) 0.010(3) 0.000(3)
C37 0.022(3) 0.039(5) 0.041(4) -0.001(3) 0.015(3) -0.005(3)
C38 0.029(3) 0.035(4) 0.024(3) -0.007(3) -0.007(3) 0.004(3)
C39 0.031(4) 0.038(5) 0.029(4) 0.000(3) 0.003(3) -0.002(3)
C40 0.035(4) 0.031(4) 0.026(3) -0.003(3) -0.004(3) 0.001(3)
C41 0.033(4) 0.039(5) 0.028(4) -0.001(3) 0.008(3) 0.002(3)
C42 0.051(4) 0.030(5) 0.024(3) 0.000(3) 0.006(3) -0.001(4)
C43 0.043(4) 0.038(5) 0.028(4) 0.003(3) 0.012(3) -0.001(3)
C44 0.030(4) 0.043(5) 0.035(4) 0.003(3) 0.012(3) 0.004(3)
C45 0.044(4) 0.038(5) 0.034(4) -0.005(3) 0.008(3) -0.006(4)
C46 0.035(4) 0.040(5) 0.031(4) 0.001(3) 0.006(3) -0.007(3)
C47 0.026(3) 0.055(6) 0.036(4) -0.002(4) 0.015(3) 0.004(4)
C48 0.030(3) 0.028(4) 0.030(3) 0.005(3) 0.005(3) -0.006(3)
C49 0.039(4) 0.046(5) 0.031(4) -0.001(4) 0.007(3) 0.000(4)
C50 0.032(3) 0.028(4) 0.025(3) -0.005(3) 0.002(3) 0.008(3)
C51 0.037(4) 0.037(5) 0.037(4) -0.002(3) 0.009(3) -0.001(4)
C52 0.046(5) 0.042(5) 0.033(4) -0.015(3) 0.004(3) -0.003(4)
C53 0.028(3) 0.036(5) 0.031(4) 0.003(3) 0.004(3) -0.001(3)
C54 0.049(4) 0.029(4) 0.034(4) 0.005(3) 0.012(3) 0.002(3)
C55 0.026(4) 0.043(5) 0.034(4) 0.003(3) 0.005(3) 0.001(3)
C56 0.030(4) 0.037(5) 0.030(4) -0.001(3) 0.009(3) 0.003(3)
C57 0.029(4) 0.029(5) 0.047(4) -0.002(4) 0.007(3) 0.001(3)
C58 0.032(4) 0.045(5) 0.032(4) -0.005(3) 0.007(3) 0.001(4)
C59 0.042(4) 0.026(4) 0.027(3) -0.004(3) 0.006(3) -0.002(3)
C60 0.035(4) 0.043(5) 0.030(4) -0.002(3) 0.010(3) 0.001(3)
C61 0.043(4) 0.037(5) 0.029(4) 0.001(3) 0.007(3) 0.000(4)
C62 0.054(5) 0.035(5) 0.033(4) -0.013(3) 0.009(4) -0.004(4)
C63 0.034(4) 0.049(5) 0.024(3) 0.000(3) 0.009(3) -0.004(3)
C64 0.047(4) 0.030(5) 0.035(4) -0.003(3) 0.017(3) 0.006(3)
C65 0.049(5) 0.038(5) 0.027(4) 0.002(3) 0.000(3) 0.008(4)
C66 0.043(4) 0.036(5) 0.032(4) -0.006(3) 0.008(3) 0.009(4)
C67 0.030(4) 0.041(5) 0.038(4) 0.002(4) 0.010(3) -0.002(3)
C68 0.025(4) 0.048(5) 0.037(4) -0.009(4) 0.007(3) 0.002(3)
C69 0.046(4) 0.031(5) 0.033(4) -0.002(3) 0.008(3) 0.000(3)
C70 0.044(4) 0.043(5) 0.028(4) 0.003(3) 0.009(3) -0.005(4)
C71 0.042(4) 0.038(5) 0.034(4) -0.009(3) 0.007(3) -0.004(4)
C72 0.034(4) 0.048(5) 0.035(4) 0.005(4) 0.006(3) 0.011(4)
C73 0.047(4) 0.035(5) 0.029(4) -0.002(3) 0.007(3) -0.005(4)
C74 0.048(5) 0.032(5) 0.043(4) 0.001(4) 0.019(4) -0.004(4)
C75 0.024(3) 0.055(6) 0.042(4) -0.005(4) 0.014(3) 0.004(4)
C76 0.040(4) 0.049(5) 0.029(4) -0.003(3) 0.008(3) 0.014(4)
C77 0.042(4) 0.033(5) 0.034(4) 0.001(3) 0.000(3) 0.001(3)
C78 0.044(4) 0.031(5) 0.029(4) -0.002(3) 0.000(3) 0.003(3)
C79 0.042(4) 0.033(5) 0.033(4) 0.001(3) 0.003(3) 0.004(3)
C80 0.044(4) 0.030(5) 0.044(4) 0.002(4) 0.015(4) 0.000(3)
C81 0.035(4) 0.033(5) 0.039(4) -0.002(3) 0.008(3) -0.012(3)
C82 0.036(4) 0.055(6) 0.037(4) 0.001(4) 0.013(3) 0.009(4)
C83 0.038(4) 0.034(5) 0.031(4) -0.001(3) 0.000(3) 0.004(3)
C84 0.043(4) 0.052(6) 0.029(4) -0.003(4) 0.007(3) 0.004(4)
C85 0.034(4) 0.033(5) 0.037(4) 0.003(3) 0.002(3) 0.006(3)
C86 0.043(4) 0.038(5) 0.028(4) -0.006(3) 0.001(3) -0.004(4)
C87 0.038(4) 0.036(5) 0.040(4) -0.005(3) 0.013(3) -0.006(3)
C88 0.044(4) 0.046(5) 0.028(4) 0.000(3) 0.008(3) -0.013(4)
C89 0.062(5) 0.035(5) 0.028(4) -0.003(3) 0.013(3) 0.004(4)
C90 0.041(4) 0.030(5) 0.037(4) 0.001(3) 0.008(3) 0.003(3)
C91 0.046(4) 0.040(5) 0.041(4) 0.006(4) 0.020(3) -0.012(4)
C92 0.035(4) 0.032(5) 0.033(4) 0.002(3) 0.003(3) 0.008(3)
C93 0.029(4) 0.050(5) 0.040(4) -0.002(4) 0.017(3) 0.001(4)
C94 0.039(4) 0.059(6) 0.032(4) -0.004(4) 0.003(3) -0.006(4)
C95 0.062(5) 0.038(5) 0.035(4) 0.009(4) 0.011(4) 0.003(4)
C96 0.051(4) 0.038(5) 0.031(4) 0.000(3) 0.007(3) -0.006(4)
C97 0.037(4) 0.040(5) 0.034(4) 0.005(3) 0.003(3) 0.010(4)
C98 0.041(4) 0.035(5) 0.041(4) 0.001(4) 0.006(3) -0.009(4)
C99 0.042(4) 0.034(5) 0.043(4) 0.000(4) 0.008(3) 0.010(4)
C100 0.051(5) 0.045(5) 0.030(4) -0.002(4) 0.002(3) -0.003(4)
C101 0.048(5) 0.054(6) 0.036(4) -0.001(4) 0.012(4) 0.005(4)
C102 0.040(4) 0.052(6) 0.029(4) 0.006(4) 0.008(3) -0.012(4)
C103 0.049(5) 0.044(5) 0.035(4) 0.010(4) 0.011(4) 0.002(4)
C104 0.047(4) 0.031(5) 0.029(4) -0.003(3) 0.010(3) -0.004(3)
C105 0.047(5) 0.034(5) 0.045(5) 0.011(4) 0.006(4) 0.007(4)
C106 0.033(4) 0.044(5) 0.038(4) -0.007(4) 0.009(3) -0.010(4)
C107 0.026(4) 0.064(6) 0.049(4) 0.003(4) 0.019(3) -0.006(4)
C108 0.043(4) 0.044(5) 0.029(4) -0.005(3) 0.009(3) 0.001(4)
C109 0.038(4) 0.031(5) 0.041(4) 0.002(3) 0.005(3) -0.003(3)
C110 0.045(4) 0.048(5) 0.028(4) 0.006(4) 0.003(3) 0.010(4)
C111 0.055(5) 0.042(5) 0.039(4) -0.013(4) 0.014(4) -0.006(4)
C112 0.035(4) 0.042(5) 0.039(4) -0.004(4) 0.008(3) -0.010(4)
C113 0.043(4) 0.047(5) 0.031(4) -0.006(4) 0.004(3) 0.002(4)
C114 0.034(4) 0.042(5) 0.038(4) 0.008(4) 0.007(3) 0.010(4)
C115 0.042(4) 0.048(5) 0.032(4) 0.004(4) 0.004(3) 0.001(4)
C116 0.052(5) 0.059(6) 0.040(4) -0.001(4) 0.018(4) 0.001(4)
C117 0.044(4) 0.041(5) 0.035(4) -0.006(4) 0.006(3) -0.001(4)
C118 0.043(4) 0.051(5) 0.034(4) 0.008(4) 0.003(3) 0.006(4)
C119 0.034(4) 0.064(6) 0.042(4) 0.001(4) 0.015(3) 0.000(4)
C120 0.043(4) 0.030(5) 0.031(4) 0.002(3) -0.001(3) 0.000(3)
C121 0.056(5) 0.056(6) 0.043(4) -0.007(4) 0.018(4) 0.005(4)
C122 0.050(4) 0.036(5) 0.035(4) 0.006(3) 0.007(3) 0.003(4)
C123 0.040(4) 0.052(6) 0.057(5) 0.008(4) 0.018(4) 0.012(4)
C124 0.043(4) 0.050(6) 0.050(5) -0.002(4) 0.010(4) -0.016(4)
C125 0.047(5) 0.057(6) 0.051(5) 0.005(4) 0.012(4) 0.016(4)
C126 0.045(4) 0.034(5) 0.048(5) 0.008(4) 0.015(4) -0.004(4)
C127 0.038(4) 0.045(5) 0.036(4) -0.014(4) 0.005(3) -0.007(4)
C128 0.060(5) 0.063(6) 0.042(4) 0.002(4) 0.019(4) -0.001(5)
C129 0.047(5) 0.038(5) 0.053(5) -0.013(4) 0.011(4) 0.006(4)
C130 0.057(5) 0.049(5) 0.037(4) 0.008(4) 0.018(4) -0.002(4)
C131 0.035(4) 0.053(5) 0.049(5) 0.006(4) 0.015(3) -0.003(4)
C132 0.032(4) 0.066(6) 0.044(4) -0.003(4) 0.015(3) 0.001(4)
C133 0.033(4) 0.056(6) 0.054(5) -0.003(4) 0.014(4) -0.003(4)
C134 0.039(4) 0.064(6) 0.051(5) -0.013(4) 0.012(4) -0.009(4)
C135 0.061(5) 0.070(7) 0.052(5) 0.002(5) 0.023(4) -0.001(5)
C136 0.045(5) 0.070(7) 0.051(5) 0.009(5) 0.017(4) 0.016(5)
C137 0.041(4) 0.049(6) 0.063(5) -0.008(4) 0.019(4) -0.006(4)
C138 0.039(4) 0.053(6) 0.051(5) 0.001(4) 0.015(4) 0.001(4)
C139 0.047(5) 0.055(6) 0.045(5) -0.001(4) 0.010(4) -0.008(4)
C140 0.040(4) 0.037(5) 0.051(5) -0.002(4) 0.016(4) 0.011(4)
C141 0.043(4) 0.039(5) 0.055(5) 0.003(4) 0.013(4) -0.008(4)
C142 0.067(5) 0.064(6) 0.043(5) -0.016(4) 0.023(4) 0.002(5)
C143 0.039(4) 0.048(6) 0.063(5) -0.014(4) 0.014(4) -0.007(4)
C144 0.041(5) 0.051(6) 0.070(6) -0.014(5) 0.024(4) -0.007(4)
C145 0.041(4) 0.035(5) 0.054(5) -0.004(4) 0.013(4) 0.004(4)
C146 0.047(5) 0.064(7) 0.074(6) -0.004(5) 0.022(4) 0.008(5)
C147 0.038(4) 0.073(6) 0.047(5) -0.002(4) 0.017(4) 0.005(4)
C148 0.080(6) 0.067(7) 0.049(5) 0.008(5) 0.041(5) 0.018(5)
C149 0.038(4) 0.058(6) 0.059(5) 0.007(5) 0.009(4) 0.004(4)
C150 0.038(4) 0.050(6) 0.068(6) -0.012(5) 0.012(4) -0.001(4)
C151 0.043(5) 0.058(6) 0.078(6) -0.017(5) 0.015(4) -0.008(5)
C152 0.083(6) 0.065(7) 0.049(5) 0.003(5) 0.042(5) 0.009(6)
C153 0.043(4) 0.035(5) 0.054(5) 0.005(4) 0.012(4) -0.002(4)
C154 0.034(4) 0.061(6) 0.070(6) 0.001(5) 0.012(4) 0.010(4)
C155 0.034(4) 0.065(6) 0.078(6) 0.009(5) 0.017(4) 0.014(4)
C156 0.142(9) 0.112(10) 0.086(7) -0.050(7) 0.087(7) -0.067(8)

loop_
_atom_type_symbol
_atom_type_description
_atom_type_scat_dispersion_real
_atom_type_scat_dispersion_imag
_atom_type_scat_source
C C 0.0181 0.0091 'International Tables Vol C Tables 4.2.6.8 and 6.1.1.4'
H H 0.0000 0.0000 'International Tables Vol C Tables 4.2.6.8 and 6.1.1.4'
N N 0.0311 0.0180 'International Tables Vol C Tables 4.2.6.8 and 6.1.1.4'
O O 0.0492 0.0322 'International Tables Vol C Tables 4.2.6.8 and 6.1.1.4'

loop_
_geom_angle_atom_site_label_1
_geom_angle_atom_site_label_2
_geom_angle_atom_site_label_3
_geom_angle
C5 O1 C24 118.3(5)
C3 O2 C40 117.3(5)
C1 O3 C9 117.6(5)
C10 O4 C93 118.8(5)
C8 O5 C23 116.9(5)
C4 O6 C31 116.9(5)
C26 O7 C37 119.7(5)
C20 O8 C75 119.1(5)
C6 O9 C38 117.2(5)
C17 O10 C28 121.1(6)
C36 O13 C107 119.2(6)
C57 O14 C47 120.5(6)
C66 O25 C148 116.5(6)
C64 O26 C152 116.5(6)
C20 N1 C12 116.7(6)
C20 N1 H193 121.6
C12 N1 H193 121.6
C76 O27 C136 117.5(5)
C17 N2 C16 118.1(6)
C17 N2 H194 120.9
C16 N2 H194 120.9
C57 N3 C2 117.9(6)
C57 N3 H195 121.1
C2 N3 H195 121.1
C10 N4 C19 117.4(6)
C10 N4 H196 121.3
C19 N4 H196 121.3
C26 N5 C11 117.2(6)
C26 N5 H197 121.4
C11 N5 H197 121.4
C70 O28 C134 117.1(5)
C36 N6 C25 117.0(6)
C36 N6 H198 121.5
C25 N6 H198 121.5
C102 O29 C139 117.7(5)
C91 O30 C156 115.9(6)
O18 C1 O3 123.9(6)
O18 C1 C12 124.3(7)
O3 C1 C12 111.7(6)
N3 C2 C4 112.2(5)
N3 C2 C56 111.0(5)
C4 C2 C56 106.4(5)
N3 C2 H181 109.0
C4 C2 H181 109.0
C56 C2 H181 109.0
O19 C3 O2 124.1(6)
O19 C3 C25 123.4(6)
O2 C3 C25 112.3(6)
O15 C4 O6 124.4(6)
O15 C4 C2 122.0(6)
O6 C4 C2 113.4(6)
O12 C5 O1 124.3(6)
O12 C5 C19 124.9(6)
O1 C5 C19 110.6(6)
O17 C6 O9 124.7(6)
O17 C6 C11 123.4(7)
O9 C6 C11 111.8(6)
C78 C7 C30 118.6(6)
C78 C7 C39 123.5(6)
C30 C7 C39 117.9(6)
O11 C8 O5 124.5(6)
O11 C8 C16 122.6(6)
O5 C8 C16 112.7(6)
O3 C9 C22 112.4(5)
O3 C9 C67 110.8(5)
C22 C9 C67 105.3(5)
O3 C9 H182 109.4
C22 C9 H182 109.4
C67 C9 H182 109.4
O16 C10 O4 127.3(6)
O16 C10 N4 122.0(6)
O4 C10 N4 110.7(6)
N5 C11 C6 113.0(5)
N5 C11 C53 110.8(5)
C6 C11 C53 107.6(5)
N5 C11 H183 108.4
C6 C11 H183 108.4
C53 C11 H183 108.4
N1 C12 C1 112.0(5)
N1 C12 C44 110.5(5)
C1 C12 C44 108.4(5)
N1 C12 H184 108.6
C1 C12 H184 108.6
C44 C12 H184 108.6
C120 C13 C54 119.0(6)
C120 C13 C27 122.5(6)
C54 C13 C27 118.5(6)
C83 C14 C73 118.3(6)
C83 C14 C53 123.4(6)
C73 C14 C53 118.4(6)
C109 C15 C69 118.0(6)
C109 C15 C44 123.0(6)
C69 C15 C44 119.0(6)
N2 C16 C8 113.1(5)
N2 C16 C39 111.1(5)
C8 C16 C39 106.2(5)
N2 C16 H185 108.8
C8 C16 H185 108.8
C39 C16 H185 108.8
O23 C17 O10 126.9(6)
O23 C17 N2 122.3(6)
O10 C17 N2 110.7(6)
C32 C18 C77 118.5(6)
C32 C18 C97 110.1(5)
C77 C18 C97 131.4(6)
N4 C19 C5 112.2(5)
N4 C19 C27 110.5(5)
C5 C19 C27 108.9(5)
N4 C19 H186 108.4
C5 C19 H186 108.4
C27 C19 H186 108.4
O24 C20 O8 126.9(6)
O24 C20 N1 122.1(6)
O8 C20 N1 111.0(6)
C104 C21 C74 118.5(6)
C104 C21 C56 122.7(6)
C74 C21 C56 118.7(6)
C79 C22 C34 121.8(6)
C79 C22 C9 129.8(6)
C34 C22 C9 108.4(6)
O5 C23 C59 113.4(5)
O5 C23 C35 111.0(5)
C59 C23 C35 105.2(5)
O5 C23 H187 109.0
C59 C23 H187 109.0
C35 C23 H187 109.0
O1 C24 C32 113.3(5)
O1 C24 C68 110.9(5)
C32 C24 C68 106.8(6)
O1 C24 H188 108.6
C32 C24 H188 108.6
C68 C24 H188 108.6
N6 C25 C3 111.6(5)
N6 C25 C63 110.7(6)
C3 C25 C63 107.3(5)
N6 C25 H189 109.1
C3 C25 H189 109.1
C63 C25 H189 109.1
O20 C26 O7 126.7(6)
O20 C26 N5 123.4(6)
O7 C26 N5 109.8(6)
C13 C27 C19 114.0(5)
C13 C27 H151 108.7
C19 C27 H151 108.7
C13 C27 H152 108.7
C19 C27 H152 108.7
H151 C27 H152 107.6
O10 C28 C125 102.8(6)
O10 C28 C116 110.4(5)
C125 C28 C116 111.5(6)
O10 C28 C150 110.5(6)
C125 C28 C150 109.9(6)
C116 C28 C150 111.3(6)
C46 C29 C98 121.8(6)
C46 C29 C38 108.1(6)
C98 C29 C38 130.0(6)
C62 C30 C7 119.7(7)
C62 C30 H1 120.1
C7 C30 H1 120.1
O6 C31 C50 113.6(5)
O6 C31 C58 111.2(5)
C50 C31 C58 104.4(5)
O6 C31 H190 109.2
C50 C31 H190 109.2
C58 C31 H190 109.2
C92 C32 C18 122.7(6)
C92 C32 C24 129.8(6)
C18 C32 C24 107.5(6)
C99 C33 C80 118.5(6)
C99 C33 C63 122.4(6)
C80 C33 C63 119.1(6)
C65 C34 C22 119.7(6)
C65 C34 C118 130.9(6)
C22 C34 C118 109.3(6)
C126 C35 C132 110.4(6)
C126 C35 C23 111.2(5)
C132 C35 C23 112.0(6)
C126 C35 C106 109.9(6)
C132 C35 C106 112.4(5)
C23 C35 C106 100.7(5)
O21 C36 O13 126.7(6)
O21 C36 N6 122.8(6)
O13 C36 N6 110.5(6)
O7 C37 C123 103.0(5)
O7 C37 C143 110.5(6)
C123 C37 C143 110.3(6)
O7 C37 C130 110.5(5)
C123 C37 C130 109.7(6)
C143 C37 C130 112.5(6)
O9 C38 C29 114.0(5)
O9 C38 C55 109.8(5)
C29 C38 C55 105.2(5)
O9 C38 H191 109.2
C29 C38 H191 109.2
C55 C38 H191 109.2
C7 C39 C16 114.1(5)
C7 C39 H153 108.7
C16 C39 H153 108.7
C7 C39 H154 108.7
C16 C39 H154 108.7
H153 C39 H154 107.6
O2 C40 C48 113.1(5)
O2 C40 C51 111.4(5)
C48 C40 C51 105.6(5)
O2 C40 H192 108.9
C48 C40 H192 108.9
C51 C40 H192 108.9
C72 C41 C50 119.9(6)
C72 C41 C114 130.6(6)
C50 C41 C114 109.5(5)
C65 C42 C66 119.9(6)
C65 C42 H2 120.1
C66 C42 H2 120.1
C100 C43 C48 118.8(7)
C100 C43 C127 131.5(7)
C48 C43 C127 109.7(5)
C15 C44 C12 114.1(5)
C15 C44 H155 108.7
C12 C44 H155 108.7
C15 C44 H156 108.7
C12 C44 H156 108.7
H155 C44 H156 107.6
C62 C45 C122 120.4(7)
C62 C45 H3 119.8
C122 C45 H3 119.8
C29 C46 C86 119.0(6)
C29 C46 C112 109.9(6)
C86 C46 C112 131.1(6)
O14 C47 C124 102.5(6)
O14 C47 C128 110.4(5)
C124 C47 C128 111.4(6)
O14 C47 C149 110.2(6)
C124 C47 C149 110.1(6)
C128 C47 C149 112.0(7)
C87 C48 C43 122.0(6)
C87 C48 C40 130.0(6)
C43 C48 C40 108.0(5)
C52 C49 C90 120.1(7)
C52 C49 H4 119.9
C90 C49 H4 119.9
C41 C50 C85 121.1(6)
C41 C50 C31 108.2(5)
C85 C50 C31 130.6(6)
C133 C51 C153 110.7(6)
C133 C51 C40 111.7(6)
C153 C51 C40 111.1(6)
C133 C51 C127 112.7(6)
C153 C51 C127 110.0(6)
C40 C51 C127 100.3(5)
C49 C52 C73 121.0(7)
C49 C52 H5 119.5
C73 C52 H5 119.5
C14 C53 C11 112.8(5)
C14 C53 H157 109.0
C11 C53 H157 109.0
C14 C53 H158 109.0
C11 C53 H158 109.0
H157 C53 H158 107.8
C103 C54 C13 118.6(7)
C103 C54 H6 120.7
C13 C54 H6 120.7
C141 C55 C147 110.4(6)
C141 C55 C38 111.6(5)
C147 C55 C38 112.7(6)
C141 C55 C112 109.8(6)
C147 C55 C112 111.6(5)
C38 C55 C112 100.4(5)
C21 C56 C2 113.4(5)
C21 C56 H159 108.9
C2 C56 H159 108.9
C21 C56 H160 108.9
C2 C56 H160 108.9
H159 C56 H160 107.7
O22 C57 O14 126.8(7)
O22 C57 N3 122.8(7)
O14 C57 N3 110.3(6)
C129 C58 C119 109.9(6)
C129 C58 C31 111.6(5)
C119 C58 C31 111.0(6)
C129 C58 C114 111.7(6)
C119 C58 C114 112.0(5)
C31 C58 C114 100.3(5)
C60 C59 C81 121.6(6)
C60 C59 C23 107.6(6)
C81 C59 C23 130.6(6)
C59 C60 C71 119.3(6)
C59 C60 C106 110.3(5)
C71 C60 C106 130.4(6)
C64 C61 C77 120.3(6)
C64 C61 H7 119.9
C77 C61 H7 119.9
C45 C62 C30 120.7(7)
C45 C62 H8 119.7
C30 C62 H8 119.7
C33 C63 C25 114.0(5)
C33 C63 H161 108.8
C25 C63 H161 108.8
C33 C63 H162 108.8
C25 C63 H162 108.8
H161 C63 H162 107.6
C61 C64 O26 124.3(6)
C61 C64 C92 121.4(6)
O26 C64 C92 114.2(6)
C34 C65 C42 119.8(6)
C34 C65 H9 120.1
C42 C65 H9 120.1
O25 C66 C42 124.5(6)
O25 C66 C79 114.6(6)
C42 C66 C79 120.8(6)
C145 C67 C138 110.8(6)
C145 C67 C9 111.7(5)
C138 C67 C9 110.6(6)
C145 C67 C118 110.8(6)
C138 C67 C118 112.0(5)
C9 C67 C118 100.6(5)
C131 C68 C140 111.4(6)
C131 C68 C24 112.7(6)
C140 C68 C24 111.1(5)
C131 C68 C97 111.6(5)
C140 C68 C97 109.6(6)
C24 C68 C97 99.9(5)
C105 C69 C15 120.1(7)
C105 C69 H10 119.9
C15 C69 H10 119.9
C81 C70 C88 121.5(7)
C81 C70 O28 123.1(6)
C88 C70 O28 115.4(6)
C88 C71 C60 118.8(6)
C88 C71 H11 120.6
C60 C71 H11 120.6
C110 C72 C41 118.7(6)
C110 C72 H12 120.6
C41 C72 H12 120.6
C52 C73 C14 119.5(7)
C52 C73 H13 120.2
C14 C73 H13 120.2
C95 C74 C21 120.4(7)
C95 C74 H14 119.8
C21 C74 H14 119.8
O8 C75 C121 111.5(5)
O8 C75 C137 102.3(6)
C121 C75 C137 110.5(6)
O8 C75 C154 109.4(6)
C121 C75 C154 112.9(7)
C137 C75 C154 109.5(6)
C110 C76 O27 115.6(6)
C110 C76 C85 120.5(6)
O27 C76 C85 123.9(6)
C61 C77 C18 119.5(6)
C61 C77 H15 120.2
C18 C77 H15 120.2
C7 C78 C122 122.0(7)
C7 C78 H16 119.0
C122 C78 H16 119.0
C22 C79 C66 118.0(6)
C22 C79 H17 121.0
C66 C79 H17 121.0
C111 C80 C33 120.4(7)
C111 C80 H18 119.8
C33 C80 H18 119.8
C70 C81 C59 117.3(6)
C70 C81 H19 121.4
C59 C81 H19 121.4
C105 C82 C108 119.9(7)
C105 C82 H20 120.1
C108 C82 H20 120.1
C14 C83 C90 122.2(7)
C14 C83 H21 118.9
C90 C83 H21 118.9
C103 C84 C113 118.7(7)
C103 C84 H22 120.6
C113 C84 H22 120.6
C76 C85 C50 117.9(6)
C76 C85 H23 121.0
C50 C85 H23 121.0
C96 C86 C46 119.4(6)
C96 C86 H24 120.3
C46 C86 H24 120.3
C48 C87 C91 118.7(7)
C48 C87 H25 120.6
C91 C87 H25 120.6
C71 C88 C70 121.5(6)
C71 C88 H26 119.3
C70 C88 H26 119.3
C100 C89 C91 120.3(6)
C100 C89 H27 119.9
C91 C89 H27 119.9
C83 C90 C49 118.9(7)
C83 C90 H28 120.5
C49 C90 H28 120.5
O30 C91 C89 124.5(6)
O30 C91 C87 115.1(6)
C89 C91 C87 120.4(7)
C32 C92 C64 117.6(6)
C32 C92 H29 121.2
C64 C92 H29 121.2
O4 C93 C142 110.8(5)
O4 C93 C155 109.7(6)
C142 C93 C155 113.6(7)
O4 C93 C144 101.8(6)
C142 C93 C144 110.3(7)
C155 C93 C144 109.9(6)
C111 C94 C115 119.3(7)
C111 C94 H30 120.3
C115 C94 H30 120.3
C101 C95 C74 119.8(7)
C101 C95 H31 120.1
C74 C95 H31 120.1
C102 C96 C86 120.8(7)
C102 C96 H32 119.6
C86 C96 H32 119.6
C18 C97 C68 104.3(5)
C18 C97 H163 110.9
C68 C97 H163 110.9
C18 C97 H164 110.9
C68 C97 H164 110.9
H163 C97 H164 108.9
C102 C98 C29 117.2(6)
C102 C98 H33 121.4
C29 C98 H33 121.4
C33 C99 C115 120.7(7)
C33 C99 H34 119.7
C115 C99 H34 119.7
C89 C100 C43 119.8(7)
C89 C100 H35 120.1
C43 C100 H35 120.1
C95 C101 C117 120.7(7)
C95 C101 H36 119.6
C117 C101 H36 119.6
C96 C102 C98 121.8(7)
C96 C102 O29 115.2(6)
C98 C102 O29 122.9(6)
C84 C103 C54 122.5(7)
C84 C103 H37 118.7
C54 C103 H37 118.7
C21 C104 C117 121.8(7)
C21 C104 H38 119.1
C117 C104 H38 119.1
C82 C105 C69 120.5(7)
C82 C105 H39 119.7
C69 C105 H39 119.7
C60 C106 C35 103.3(5)
C60 C106 H165 111.1
C35 C106 H165 111.1
C60 C106 H166 111.1
C35 C106 H166 111.1
H165 C106 H166 109.1
O13 C107 C151 110.7(6)
O13 C107 C135 110.3(5)
C151 C107 C135 113.4(7)
O13 C107 C146 101.5(6)
C151 C107 C146 110.1(6)
C135 C107 C146 110.2(7)
C82 C108 C109 119.9(7)
C82 C108 H40 120.1
C109 C108 H40 120.1
C15 C109 C108 121.6(7)
C15 C109 H41 119.2
C108 C109 H41 119.2
C72 C110 C76 121.8(7)
C72 C110 H42 119.1
C76 C110 H42 119.1
C94 C111 C80 120.4(7)
C94 C111 H43 119.8
C80 C111 H43 119.8
C46 C112 C55 103.9(5)
C46 C112 H167 111.0
C55 C112 H167 111.0
C46 C112 H168 111.0
C55 C112 H168 111.0
H167 C112 H168 109.0
C84 C113 C120 120.0(7)
C84 C113 H44 120.0
C120 C113 H44 120.0
C41 C114 C58 103.6(5)
C41 C114 H169 111.0
C58 C114 H169 111.0
C41 C114 H170 111.0
C58 C114 H170 111.0
H169 C114 H170 109.0
C94 C115 C99 120.6(7)
C94 C115 H45 119.7
C99 C115 H45 119.7
C28 C116 H49 109.5
C28 C116 H50 109.5
H49 C116 H50 109.5
C28 C116 H51 109.5
H49 C116 H51 109.5
H50 C116 H51 109.5
C101 C117 C104 118.6(7)
C101 C117 H46 120.7
C104 C117 H46 120.7
C34 C118 C67 104.4(5)
C34 C118 H171 110.9
C67 C118 H171 110.9
C34 C118 H172 110.9
C67 C118 H172 110.9
H171 C118 H172 108.9
C58 C119 H52 109.5
C58 C119 H53 109.5
H52 C119 H53 109.5
C58 C119 H54 109.5
H52 C119 H54 109.5
H53 C119 H54 109.5
C13 C120 C113 121.1(7)
C13 C120 H47 119.5
C113 C120 H47 119.5
C75 C121 H55 109.5
C75 C121 H56 109.5
H55 C121 H56 109.5
C75 C121 H57 109.5
H55 C121 H57 109.5
H56 C121 H57 109.5
C45 C122 C78 118.6(7)
C45 C122 H48 120.7
C78 C122 H48 120.7
C37 C123 H58 109.5
C37 C123 H59 109.5
H58 C123 H59 109.5
C37 C123 H60 109.5
H58 C123 H60 109.5
H59 C123 H60 109.5
C47 C124 H61 109.5
C47 C124 H62 109.5
H61 C124 H62 109.5
C47 C124 H63 109.5
H61 C124 H63 109.5
H62 C124 H63 109.5
C28 C125 H64 109.5
C28 C125 H65 109.5
H64 C125 H65 109.5
C28 C125 H66 109.5
H64 C125 H66 109.5
H65 C125 H66 109.5
C35 C126 H67 109.5
C35 C126 H68 109.5
H67 C126 H68 109.5
C35 C126 H69 109.5
H67 C126 H69 109.5
H68 C126 H69 109.5
C43 C127 C51 104.9(5)
C43 C127 H173 110.8
C51 C127 H173 110.8
C43 C127 H174 110.8
C51 C127 H174 110.8
H173 C127 H174 108.9
C47 C128 H70 109.5
C47 C128 H71 109.5
H70 C128 H71 109.5
C47 C128 H72 109.5
H70 C128 H72 109.5
H71 C128 H72 109.5
C58 C129 H73 109.5
C58 C129 H74 109.5
H73 C129 H74 109.5
C58 C129 H75 109.5
H73 C129 H75 109.5
H74 C129 H75 109.5
C37 C130 H76 109.5
C37 C130 H77 109.5
H76 C130 H77 109.5
C37 C130 H78 109.5
H76 C130 H78 109.5
H77 C130 H78 109.5
C68 C131 H79 109.5
C68 C131 H80 109.5
H79 C131 H80 109.5
C68 C131 H81 109.5
H79 C131 H81 109.5
H80 C131 H81 109.5
C35 C132 H82 109.5
C35 C132 H83 109.5
H82 C132 H83 109.5
C35 C132 H84 109.5
H82 C132 H84 109.5
H83 C132 H84 109.5
C51 C133 H85 109.5
C51 C133 H86 109.5
H85 C133 H86 109.5
C51 C133 H87 109.5
H85 C133 H87 109.5
H86 C133 H87 109.5
O28 C134 H88 109.5
O28 C134 H89 109.5
H88 C134 H89 109.5
O28 C134 H90 109.5
H88 C134 H90 109.5
H89 C134 H90 109.5
C107 C135 H91 109.5
C107 C135 H92 109.5
H91 C135 H92 109.5
C107 C135 H93 109.5
H91 C135 H93 109.5
H92 C135 H93 109.5
O27 C136 H175 109.5
O27 C136 H176 109.5
H175 C136 H176 109.5
O27 C136 H177 109.5
H175 C136 H177 109.5
H176 C136 H177 109.5
C75 C137 H94 109.5
C75 C137 H95 109.5
H94 C137 H95 109.5
C75 C137 H96 109.5
H94 C137 H96 109.5
H95 C137 H96 109.5
C67 C138 H97 109.5
C67 C138 H98 109.5
H97 C138 H98 109.5
C67 C138 H99 109.5
H97 C138 H99 109.5
H98 C138 H99 109.5
O29 C139 H100 109.5
O29 C139 H101 109.5
H100 C139 H101 109.5
O29 C139 H102 109.5
H100 C139 H102 109.5
H101 C139 H102 109.5
C68 C140 H103 109.5
C68 C140 H104 109.5
H103 C140 H104 109.5
C68 C140 H105 109.5
H103 C140 H105 109.5
H104 C140 H105 109.5
C55 C141 H106 109.5
C55 C141 H107 109.5
H106 C141 H107 109.5
C55 C141 H108 109.5
H106 C141 H108 109.5
H107 C141 H108 109.5
C93 C142 H109 109.5
C93 C142 H110 109.5
H109 C142 H110 109.5
C93 C142 H111 109.5
H109 C142 H111 109.5
H110 C142 H111 109.5
C37 C143 H112 109.5
C37 C143 H113 109.5
H112 C143 H113 109.5
C37 C143 H114 109.5
H112 C143 H114 109.5
H113 C143 H114 109.5
C93 C144 H115 109.5
C93 C144 H116 109.5
H115 C144 H116 109.5
C93 C144 H117 109.5
H115 C144 H117 109.5
H116 C144 H117 109.5
C67 C145 H118 109.5
C67 C145 H119 109.5
H118 C145 H119 109.5
C67 C145 H120 109.5
H118 C145 H120 109.5
H119 C145 H120 109.5
C107 C146 H121 109.5
C107 C146 H122 109.5
H121 C146 H122 109.5
C107 C146 H123 109.5
H121 C146 H123 109.5
H122 C146 H123 109.5
C55 C147 H124 109.5
C55 C147 H125 109.5
H124 C147 H125 109.5
C55 C147 H126 109.5
H124 C147 H126 109.5
H125 C147 H126 109.5
O25 C148 H127 109.5
O25 C148 H128 109.5
H127 C148 H128 109.5
O25 C148 H129 109.5
H127 C148 H129 109.5
H128 C148 H129 109.5
C47 C149 H130 109.5
C47 C149 H131 109.5
H130 C149 H131 109.5
C47 C149 H132 109.5
H130 C149 H132 109.5
H131 C149 H132 109.5
C28 C150 H133 109.5
C28 C150 H134 109.5
H133 C150 H134 109.5
C28 C150 H135 109.5
H133 C150 H135 109.5
H134 C150 H135 109.5
C107 C151 H136 109.5
C107 C151 H137 109.5
H136 C151 H137 109.5
C107 C151 H138 109.5
H136 C151 H138 109.5
H137 C151 H138 109.5
O26 C152 H178 109.5
O26 C152 H179 109.5
H178 C152 H179 109.5
O26 C152 H180 109.5
H178 C152 H180 109.5
H179 C152 H180 109.5
C51 C153 H139 109.5
C51 C153 H140 109.5
H139 C153 H140 109.5
C51 C153 H141 109.5
H139 C153 H141 109.5
H140 C153 H141 109.5
C75 C154 H142 109.5
C75 C154 H143 109.5
H142 C154 H143 109.5
C75 C154 H144 109.5
H142 C154 H144 109.5
H143 C154 H144 109.5
C93 C155 H145 109.5
C93 C155 H146 109.5
H145 C155 H146 109.5
C93 C155 H147 109.5
H145 C155 H147 109.5
H146 C155 H147 109.5
O30 C156 H148 109.5
O30 C156 H149 109.5
H148 C156 H149 109.5
O30 C156 H150 109.5
H148 C156 H150 109.5
H149 C156 H150 109.5

loop_
_geom_bond_atom_site_label_1
_geom_bond_atom_site_label_2
_geom_bond_distance
O1 C5 1.356(7)
O1 C24 1.456(6)
O2 C3 1.340(8)
O2 C40 1.458(7)
O3 C1 1.355(8)
O3 C9 1.457(6)
O4 C10 1.340(7)
O4 C93 1.479(7)
O5 C8 1.343(8)
O5 C23 1.461(6)
O6 C4 1.340(8)
O6 C31 1.456(7)
O7 C26 1.345(7)
O7 C37 1.467(7)
O8 C20 1.342(7)
O8 C75 1.475(7)
O9 C6 1.351(8)
O9 C38 1.461(7)
O10 C17 1.344(8)
O10 C28 1.458(7)
O11 C8 1.214(8)
O12 C5 1.206(8)
O13 C36 1.346(7)
O13 C107 1.489(7)
O14 C57 1.351(8)
O14 C47 1.475(7)
O15 C4 1.224(8)
O16 C10 1.216(8)
O17 C6 1.213(8)
O18 C1 1.209(8)
O19 C3 1.214(8)
O20 C26 1.219(8)
O21 C36 1.221(8)
O22 C57 1.222(8)
O23 C17 1.220(8)
O24 C20 1.217(8)
O25 C66 1.381(8)
O25 C148 1.442(8)
O26 C64 1.389(8)
O26 C152 1.424(7)
N1 C20 1.381(8)
N1 C12 1.443(7)
N1 H193 0.8800
O27 C76 1.390(8)
O27 C136 1.406(8)
N2 C17 1.373(8)
N2 C16 1.452(7)
N2 H194 0.8800
N3 C57 1.377(8)
N3 C2 1.451(7)
N3 H195 0.8800
N4 C10 1.374(8)
N4 C19 1.457(7)
N4 H196 0.8800
N5 C26 1.376(8)
N5 C11 1.449(7)
N5 H197 0.8800
O28 C70 1.397(8)
O28 C134 1.407(7)
N6 C36 1.375(8)
N6 C25 1.458(7)
N6 H198 0.8800
O29 C102 1.397(8)
O29 C139 1.397(7)
O30 C91 1.383(8)
O30 C156 1.428(8)
C1 C12 1.520(8)
C2 C4 1.517(8)
C2 C56 1.529(8)
C2 H181 1.0000
C3 C25 1.517(8)
C5 C19 1.519(8)
C6 C11 1.518(8)
C7 C78 1.366(9)
C7 C30 1.406(9)
C7 C39 1.503(8)
C8 C16 1.514(8)
C9 C22 1.502(8)
C9 C67 1.535(9)
C9 H182 1.0000
C11 C53 1.531(8)
C11 H183 1.0000
C12 C44 1.535(8)
C12 H184 1.0000
C13 C120 1.376(8)
C13 C54 1.414(9)
C13 C27 1.497(8)
C14 C83 1.374(9)
C14 C73 1.416(9)
C14 C53 1.503(8)
C15 C109 1.379(9)
C15 C69 1.406(9)
C15 C44 1.498(8)
C16 C39 1.534(8)
C16 H185 1.0000
C18 C32 1.403(8)
C18 C77 1.407(9)
C18 C97 1.494(9)
C19 C27 1.540(8)
C19 H186 1.0000
C21 C104 1.365(9)
C21 C74 1.410(9)
C21 C56 1.502(8)
C22 C79 1.371(8)
C22 C34 1.402(8)
C23 C59 1.492(8)
C23 C35 1.538(9)
C23 H187 1.0000
C24 C32 1.496(8)
C24 C68 1.527(9)
C24 H188 1.0000
C25 C63 1.540(8)
C25 H189 1.0000
C27 H151 0.9900
C27 H152 0.9900
C28 C125 1.496(10)
C28 C116 1.515(9)
C28 C150 1.520(10)
C29 C46 1.394(9)
C29 C98 1.400(9)
C29 C38 1.495(9)
C30 C62 1.404(9)
C30 H1 0.9500
C31 C50 1.500(8)
C31 C58 1.535(9)
C31 H190 1.0000
C32 C92 1.376(8)
C33 C99 1.374(9)
C33 C80 1.399(9)
C33 C63 1.510(8)
C34 C65 1.383(9)
C34 C118 1.503(9)
C35 C126 1.526(9)
C35 C132 1.526(9)
C35 C106 1.546(9)
C37 C123 1.507(9)
C37 C143 1.512(9)
C37 C130 1.519(8)
C38 C55 1.535(9)
C38 H191 1.0000
C39 H153 0.9900
C39 H154 0.9900
C40 C48 1.500(8)
C40 C51 1.536(9)
C40 H192 1.0000
C41 C72 1.394(9)
C41 C50 1.396(8)
C41 C114 1.506(9)
C42 C65 1.391(9)
C42 C66 1.392(9)
C42 H2 0.9500
C43 C100 1.391(9)
C43 C48 1.412(9)
C43 C127 1.487(9)
C44 H155 0.9900
C44 H156 0.9900
C45 C62 1.358(9)
C45 C122 1.398(10)
C45 H3 0.9500
C46 C86 1.401(9)
C46 C112 1.503(9)
C47 C124 1.499(10)
C47 C128 1.511(9)
C47 C149 1.519(10)
C48 C87 1.360(8)
C49 C52 1.373(9)
C49 C90 1.390(9)
C49 H4 0.9500
C50 C85 1.396(9)
C51 C133 1.520(9)
C51 C153 1.527(9)
C51 C127 1.560(9)
C52 C73 1.389(8)
C52 H5 0.9500
C53 H157 0.9900
C53 H158 0.9900
C54 C103 1.389(9)
C54 H6 0.9500
C55 C141 1.521(10)
C55 C147 1.525(9)
C55 C112 1.547(9)
C56 H159 0.9900
C56 H160 0.9900
C58 C129 1.512(9)
C58 C119 1.528(9)
C58 C114 1.549(9)
C59 C60 1.400(9)
C59 C81 1.405(9)
C60 C71 1.400(9)
C60 C106 1.508(9)
C61 C64 1.382(9)
C61 C77 1.393(9)
C61 H7 0.9500
C62 H8 0.9500
C63 H161 0.9900
C63 H162 0.9900
C64 C92 1.404(9)
C65 H9 0.9500
C66 C79 1.413(9)
C67 C145 1.513(9)
C67 C138 1.528(9)
C67 C118 1.550(9)
C68 C131 1.515(9)
C68 C140 1.526(10)
C68 C97 1.564(8)
C69 C105 1.395(9)
C69 H10 0.9500
C70 C81 1.381(9)
C70 C88 1.381(9)
C71 C88 1.376(9)
C71 H11 0.9500
C72 C110 1.366(9)
C72 H12 0.9500
C73 H13 0.9500
C74 C95 1.395(9)
C74 H14 0.9500
C75 C121 1.507(9)
C75 C137 1.511(10)
C75 C154 1.514(10)
C76 C110 1.385(9)
C76 C85 1.390(9)
C77 H15 0.9500
C78 C122 1.400(9)
C78 H16 0.9500
C79 H17 0.9500
C80 C111 1.397(9)
C80 H18 0.9500
C81 H19 0.9500
C82 C105 1.373(9)
C82 C108 1.379(10)
C82 H20 0.9500
C83 C90 1.389(8)
C83 H21 0.9500
C84 C103 1.366(9)
C84 C113 1.391(10)
C84 H22 0.9500
C85 H23 0.9500
C86 C96 1.377(9)
C86 H24 0.9500
C87 C91 1.403(9)
C87 H25 0.9500
C88 H26 0.9500
C89 C100 1.390(10)
C89 C91 1.393(9)
C89 H27 0.9500
C90 H28 0.9500
C92 H29 0.9500
C93 C142 1.507(9)
C93 C155 1.510(10)
C93 C144 1.515(10)
C94 C111 1.367(10)
C94 C115 1.384(10)
C94 H30 0.9500
C95 C101 1.375(10)
C95 H31 0.9500
C96 C102 1.374(9)
C96 H32 0.9500
C97 H163 0.9900
C97 H164 0.9900
C98 C102 1.388(9)
C98 H33 0.9500
C99 C115 1.392(9)
C99 H34 0.9500
C100 H35 0.9500
C101 C117 1.392(10)
C101 H36 0.9500
C103 H37 0.9500
C104 C117 1.404(9)
C104 H38 0.9500
C105 H39 0.9500
C106 H165 0.9900
C106 H166 0.9900
C107 C151 1.500(10)
C107 C135 1.513(9)
C107 C146 1.516(10)
C108 C109 1.390(9)
C108 H40 0.9500
C109 H41 0.9500
C110 H42 0.9500
C111 H43 0.9500
C112 H167 0.9900
C112 H168 0.9900
C113 C120 1.396(9)
C113 H44 0.9500
C114 H169 0.9900
C114 H170 0.9900
C115 H45 0.9500
C116 H49 0.9800
C116 H50 0.9800
C116 H51 0.9800
C117 H46 0.9500
C118 H171 0.9900
C118 H172 0.9900
C119 H52 0.9800
C119 H53 0.9800
C119 H54 0.9800
C120 H47 0.9500
C121 H55 0.9800
C121 H56 0.9800
C121 H57 0.9800
C122 H48 0.9500
C123 H58 0.9800
C123 H59 0.9800
C123 H60 0.9800
C124 H61 0.9800
C124 H62 0.9800
C124 H63 0.9800
C125 H64 0.9800
C125 H65 0.9800
C125 H66 0.9800
C126 H67 0.9800
C126 H68 0.9800
C126 H69 0.9800
C127 H173 0.9900
C127 H174 0.9900
C128 H70 0.9800
C128 H71 0.9800
C128 H72 0.9800
C129 H73 0.9800
C129 H74 0.9800
C129 H75 0.9800
C130 H76 0.9800
C130 H77 0.9800
C130 H78 0.9800
C131 H79 0.9800
C131 H80 0.9800
C131 H81 0.9800
C132 H82 0.9800
C132 H83 0.9800
C132 H84 0.9800
C133 H85 0.9800
C133 H86 0.9800
C133 H87 0.9800
C134 H88 0.9800
C134 H89 0.9800
C134 H90 0.9800
C135 H91 0.9800
C135 H92 0.9800
C135 H93 0.9800
C136 H175 0.9800
C136 H176 0.9800
C136 H177 0.9800
C137 H94 0.9800
C137 H95 0.9800
C137 H96 0.9800
C138 H97 0.9800
C138 H98 0.9800
C138 H99 0.9800
C139 H100 0.9800
C139 H101 0.9800
C139 H102 0.9800
C140 H103 0.9800
C140 H104 0.9800
C140 H105 0.9800
C141 H106 0.9800
C141 H107 0.9800
C141 H108 0.9800
C142 H109 0.9800
C142 H110 0.9800
C142 H111 0.9800
C143 H112 0.9800
C143 H113 0.9800
C143 H114 0.9800
C144 H115 0.9800
C144 H116 0.9800
C144 H117 0.9800
C145 H118 0.9800
C145 H119 0.9800
C145 H120 0.9800
C146 H121 0.9800
C146 H122 0.9800
C146 H123 0.9800
C147 H124 0.9800
C147 H125 0.9800
C147 H126 0.9800
C148 H127 0.9800
C148 H128 0.9800
C148 H129 0.9800
C149 H130 0.9800
C149 H131 0.9800
C149 H132 0.9800
C150 H133 0.9800
C150 H134 0.9800
C150 H135 0.9800
C151 H136 0.9800
C151 H137 0.9800
C151 H138 0.9800
C152 H178 0.9800
C152 H179 0.9800
C152 H180 0.9800
C153 H139 0.9800
C153 H140 0.9800
C153 H141 0.9800
C154 H142 0.9800
C154 H143 0.9800
C154 H144 0.9800
C155 H145 0.9800
C155 H146 0.9800
C155 H147 0.9800
C156 H148 0.9800
C156 H149 0.9800
C156 H150 0.9800

loop_
_geom_hbond_atom_site_label_D
_geom_hbond_atom_site_label_H
_geom_hbond_atom_site_label_A
_geom_hbond_distance_DH
_geom_hbond_distance_HA
_geom_hbond_distance_DA
_geom_hbond_angle_DHA
_geom_hbond_site_symmetry_A
N1 H193 O11 0.88 2.23 3.090(7) 166.1 1_565
N2 H194 O18 0.88 2.25 3.079(7) 156.9 .
N3 H195 O19 0.88 2.19 3.036(8) 160.8 .
N4 H196 O17 0.88 2.28 3.131(7) 162.3 .
N5 H197 O12 0.88 2.29 3.116(7) 156.3 1_565
N6 H198 O15 0.88 2.18 3.048(7) 167.3 1_565
C39 H153 O24 0.99 2.61 3.517(9) 152.8 .
C56 H159 O21 0.99 2.63 3.540(9) 153.6 .
C63 H161 O22 0.99 2.63 3.559(9) 155.6 1_565
C116 H50 O23 0.98 2.41 3.033(9) 120.6 .
C121 H56 O24 0.98 2.34 2.968(9) 120.9 .
C128 H71 O22 0.98 2.40 3.021(9) 121.1 .
C130 H77 O20 0.98 2.37 2.995(9) 120.9 .
C135 H92 O21 0.98 2.38 3.000(9) 120.9 .
C142 H110 O16 0.98 2.34 2.972(9) 121.1 .
C143 H114 O20 0.98 2.43 3.042(8) 119.9 .
C149 H132 O22 0.98 2.43 3.050(8) 120.5 .
C150 H135 O23 0.98 2.42 3.040(8) 120.4 .
C151 H138 O21 0.98 2.43 3.041(9) 120.1 .
C154 H144 O24 0.98 2.42 3.031(8) 119.9 .
C155 H147 O16 0.98 2.42 3.033(8) 119.9 .
N1 H193 O11 0.88 2.23 3.090(7) 166.1 1_565
N2 H194 O18 0.88 2.25 3.079(7) 156.9 .

loop_
_geom_torsion_atom_site_label_1
_geom_torsion_atom_site_label_2
_geom_torsion_atom_site_label_3
_geom_torsion_atom_site_label_4
_geom_torsion
C9 O3 C1 O18 4.6(9)
C9 O3 C1 C12 -172.2(5)
C57 N3 C2 C4 -60.7(7)
C57 N3 C2 C56 -179.7(5)
C40 O2 C3 O19 5.2(9)
C40 O2 C3 C25 -169.9(5)
C31 O6 C4 O15 10.9(9)
C31 O6 C4 C2 -164.4(5)
N3 C2 C4 O15 140.0(6)
C56 C2 C4 O15 -98.4(7)
N3 C2 C4 O6 -44.6(7)
C56 C2 C4 O6 77.0(6)
C24 O1 C5 O12 3.7(9)
C24 O1 C5 C19 -171.6(5)
C38 O9 C6 O17 9.5(9)
C38 O9 C6 C11 -165.4(5)
C23 O5 C8 O11 11.2(9)
C23 O5 C8 C16 -164.1(5)
C1 O3 C9 C22 -99.3(7)
C1 O3 C9 C67 143.2(6)
C93 O4 C10 O16 -11.9(10)
C93 O4 C10 N4 170.5(5)
C19 N4 C10 O16 0.5(9)
C19 N4 C10 O4 178.3(5)
C26 N5 C11 C6 -59.4(7)
C26 N5 C11 C53 179.8(5)
O17 C6 C11 N5 138.5(7)
O9 C6 C11 N5 -46.6(7)
O17 C6 C11 C53 -98.9(8)
O9 C6 C11 C53 76.1(6)
C20 N1 C12 C1 -58.4(7)
C20 N1 C12 C44 -179.4(5)
O18 C1 C12 N1 132.6(7)
O3 C1 C12 N1 -50.6(7)
O18 C1 C12 C44 -105.2(8)
O3 C1 C12 C44 71.6(7)
C17 N2 C16 C8 -61.3(7)
C17 N2 C16 C39 179.4(5)
O11 C8 C16 N2 139.1(6)
O5 C8 C16 N2 -45.5(7)
O11 C8 C16 C39 -98.8(7)
O5 C8 C16 C39 76.6(6)
C28 O10 C17 O23 -13.4(10)
C28 O10 C17 N2 170.4(5)
C16 N2 C17 O23 6.9(10)
C16 N2 C17 O10 -176.7(5)
C10 N4 C19 C5 -58.2(7)
C10 N4 C19 C27 -179.9(5)
O12 C5 C19 N4 131.5(7)
O1 C5 C19 N4 -53.2(7)
O12 C5 C19 C27 -105.8(7)
O1 C5 C19 C27 69.4(6)
C75 O8 C20 O24 -10.7(10)
C75 O8 C20 N1 172.4(5)
C12 N1 C20 O24 0.8(9)
C12 N1 C20 O8 177.9(5)
O3 C9 C22 C79 40.0(10)
C67 C9 C22 C79 160.7(7)
O3 C9 C22 C34 -142.2(6)
C67 C9 C22 C34 -21.5(7)
C8 O5 C23 C59 -111.0(6)
C8 O5 C23 C35 130.9(6)
C5 O1 C24 C32 -95.2(7)
C5 O1 C24 C68 144.8(5)
C36 N6 C25 C3 -58.2(7)
C36 N6 C25 C63 -177.7(5)
O19 C3 C25 N6 135.3(7)
O2 C3 C25 N6 -49.7(7)
O19 C3 C25 C63 -103.3(8)
O2 C3 C25 C63 71.8(7)
C37 O7 C26 O20 -15.3(10)
C37 O7 C26 N5 168.5(5)
C11 N5 C26 O20 4.4(10)
C11 N5 C26 O7 -179.2(5)
C120 C13 C27 C19 112.0(7)
C54 C13 C27 C19 -69.2(8)
N4 C19 C27 C13 -77.2(7)
C5 C19 C27 C13 159.1(6)
C17 O10 C28 C125 -173.5(6)
C17 O10 C28 C116 67.4(8)
C17 O10 C28 C150 -56.2(8)
C78 C7 C30 C62 -0.7(10)
C39 C7 C30 C62 178.9(6)
C4 O6 C31 C50 -112.1(7)
C4 O6 C31 C58 130.5(6)
C77 C18 C32 C92 1.5(10)
C97 C18 C32 C92 178.7(6)
C77 C18 C32 C24 -178.0(6)
C97 C18 C32 C24 -0.8(8)
O1 C24 C32 C92 37.5(10)
C68 C24 C32 C92 159.9(7)
O1 C24 C32 C18 -143.1(6)
C68 C24 C32 C18 -20.7(7)
C79 C22 C34 C65 1.5(11)
C9 C22 C34 C65 -176.5(6)
C79 C22 C34 C118 178.0(7)
C9 C22 C34 C118 0.0(8)
O5 C23 C35 C126 41.6(7)
C59 C23 C35 C126 -81.5(6)
O5 C23 C35 C132 -82.4(7)
C59 C23 C35 C132 154.6(6)
O5 C23 C35 C106 157.9(5)
C59 C23 C35 C106 34.9(6)
C107 O13 C36 O21 -11.8(10)
C107 O13 C36 N6 171.5(5)
C25 N6 C36 O21 2.1(9)
C25 N6 C36 O13 178.9(5)
C26 O7 C37 C123 -175.4(6)
C26 O7 C37 C143 -57.6(7)
C26 O7 C37 C130 67.6(8)
C6 O9 C38 C29 -107.6(7)
C6 O9 C38 C55 134.7(6)
C46 C29 C38 O9 -143.8(6)
C98 C29 C38 O9 39.4(11)
C46 C29 C38 C55 -23.5(7)
C98 C29 C38 C55 159.8(7)
C78 C7 C39 C16 109.4(8)
C30 C7 C39 C16 -70.2(8)
N2 C16 C39 C7 -77.2(7)
C8 C16 C39 C7 159.4(6)
C3 O2 C40 C48 -102.4(7)
C3 O2 C40 C51 138.8(6)
C109 C15 C44 C12 111.4(8)
C69 C15 C44 C12 -70.0(8)
N1 C12 C44 C15 -76.5(7)
C1 C12 C44 C15 160.4(6)
C98 C29 C46 C86 0.8(11)
C38 C29 C46 C86 -176.3(6)
C98 C29 C46 C112 179.0(7)
C38 C29 C46 C112 1.9(8)
C57 O14 C47 C124 -174.7(6)
C57 O14 C47 C128 66.7(8)
C57 O14 C47 C149 -57.5(8)
C100 C43 C48 C87 0.2(11)
C127 C43 C48 C87 178.7(7)
C100 C43 C48 C40 -177.2(7)
C127 C43 C48 C40 1.3(8)
O2 C40 C48 C87 38.6(11)
C51 C40 C48 C87 160.7(7)
O2 C40 C48 C43 -144.2(6)
C51 C40 C48 C43 -22.2(7)
C72 C41 C50 C85 0.3(11)
C114 C41 C50 C85 178.3(7)
C72 C41 C50 C31 -175.6(7)
C114 C41 C50 C31 2.4(8)
O6 C31 C50 C41 -146.3(6)
C58 C31 C50 C41 -25.0(7)
O6 C31 C50 C85 38.4(11)
C58 C31 C50 C85 159.7(7)
O2 C40 C51 C133 -84.9(7)
C48 C40 C51 C133 152.0(6)
O2 C40 C51 C153 39.3(8)
C48 C40 C51 C153 -83.9(6)
O2 C40 C51 C127 155.5(5)
C48 C40 C51 C127 32.4(7)
C90 C49 C52 C73 1.1(11)
C83 C14 C53 C11 109.7(7)
C73 C14 C53 C11 -70.5(8)
N5 C11 C53 C14 -75.0(7)
C6 C11 C53 C14 161.0(6)
C120 C13 C54 C103 1.6(10)
C27 C13 C54 C103 -177.2(6)
O9 C38 C55 C141 40.8(7)
C29 C38 C55 C141 -82.2(6)
O9 C38 C55 C147 -84.0(7)
C29 C38 C55 C147 152.9(6)
O9 C38 C55 C112 157.1(5)
C29 C38 C55 C112 34.1(6)
C104 C21 C56 C2 111.0(7)
C74 C21 C56 C2 -71.5(8)
N3 C2 C56 C21 -77.6(7)
C4 C2 C56 C21 160.1(6)
C47 O14 C57 O22 -12.8(10)
C47 O14 C57 N3 170.1(5)
C2 N3 C57 O22 5.7(10)
C2 N3 C57 O14 -177.0(5)
O6 C31 C58 C129 40.3(8)
C50 C31 C58 C129 -82.6(7)
O6 C31 C58 C119 -82.7(7)
C50 C31 C58 C119 154.4(6)
O6 C31 C58 C114 158.8(5)
C50 C31 C58 C114 35.9(6)
O5 C23 C59 C60 -145.8(6)
C35 C23 C59 C60 -24.3(7)
O5 C23 C59 C81 38.6(11)
C35 C23 C59 C81 160.1(7)
C81 C59 C60 C71 -0.3(11)
C23 C59 C60 C71 -176.4(6)
C81 C59 C60 C106 178.8(7)
C23 C59 C60 C106 2.7(8)
C122 C45 C62 C30 1.1(11)
C7 C30 C62 C45 0.0(11)
C99 C33 C63 C25 110.1(8)
C80 C33 C63 C25 -70.5(8)
N6 C25 C63 C33 -78.6(7)
C3 C25 C63 C33 159.3(6)
C77 C61 C64 O26 -179.5(7)
C77 C61 C64 C92 -0.3(11)
C152 O26 C64 C61 -1.8(10)
C152 O26 C64 C92 178.9(7)
C22 C34 C65 C42 -1.7(11)
C118 C34 C65 C42 -177.4(7)
C66 C42 C65 C34 1.5(11)
C148 O25 C66 C42 -2.4(11)
C148 O25 C66 C79 179.0(7)
C65 C42 C66 O25 -179.6(7)
C65 C42 C66 C79 -1.0(11)
O3 C9 C67 C145 36.9(7)
C22 C9 C67 C145 -84.8(6)
O3 C9 C67 C138 -87.0(7)
C22 C9 C67 C138 151.2(6)
O3 C9 C67 C118 154.5(5)
C22 C9 C67 C118 32.8(6)
O1 C24 C68 C131 -85.7(7)
C32 C24 C68 C131 150.4(6)
O1 C24 C68 C140 40.0(7)
C32 C24 C68 C140 -83.8(6)
O1 C24 C68 C97 155.7(5)
C32 C24 C68 C97 31.8(6)
C109 C15 C69 C105 1.2(10)
C44 C15 C69 C105 -177.5(6)
C134 O28 C70 C81 -13.3(11)
C134 O28 C70 C88 165.2(7)
C59 C60 C71 C88 0.2(11)
C106 C60 C71 C88 -178.6(7)
C50 C41 C72 C110 0.0(11)
C114 C41 C72 C110 -177.6(7)
C49 C52 C73 C14 -0.5(11)
C83 C14 C73 C52 -0.3(10)
C53 C14 C73 C52 179.9(6)
C104 C21 C74 C95 -1.9(11)
C56 C21 C74 C95 -179.5(6)
C20 O8 C75 C121 64.5(8)
C20 O8 C75 C137 -177.3(6)
C20 O8 C75 C154 -61.2(7)
C136 O27 C76 C110 165.0(7)
C136 O27 C76 C85 -14.2(11)
C64 C61 C77 C18 0.6(11)
C32 C18 C77 C61 -1.2(10)
C97 C18 C77 C61 -177.6(7)
C30 C7 C78 C122 0.4(10)
C39 C7 C78 C122 -179.2(6)
C34 C22 C79 C66 -1.1(10)
C9 C22 C79 C66 176.5(7)
O25 C66 C79 C22 179.5(6)
C42 C66 C79 C22 0.8(11)
C99 C33 C80 C111 1.6(10)
C63 C33 C80 C111 -177.8(6)
C88 C70 C81 C59 -0.9(11)
O28 C70 C81 C59 177.4(6)
C60 C59 C81 C70 0.6(11)
C23 C59 C81 C70 175.7(7)
C73 C14 C83 C90 0.6(10)
C53 C14 C83 C90 -179.6(6)
C110 C76 C85 C50 -1.0(12)
O27 C76 C85 C50 178.1(7)
C41 C50 C85 C76 0.2(11)
C31 C50 C85 C76 175.1(7)
C29 C46 C86 C96 -0.1(11)
C112 C46 C86 C96 -177.8(8)
C43 C48 C87 C91 -0.8(11)
C40 C48 C87 C91 176.0(7)
C60 C71 C88 C70 -0.5(11)
C81 C70 C88 C71 0.9(12)
O28 C70 C88 C71 -177.5(7)
C14 C83 C90 C49 0.0(10)
C52 C49 C90 C83 -0.8(10)
C156 O30 C91 C89 -1.5(12)
C156 O30 C91 C87 -179.7(8)
C100 C89 C91 O30 -178.5(7)
C100 C89 C91 C87 -0.4(11)
C48 C87 C91 O30 179.2(6)
C48 C87 C91 C89 0.9(11)
C18 C32 C92 C64 -1.2(10)
C24 C32 C92 C64 178.1(7)
C61 C64 C92 C32 0.6(11)
O26 C64 C92 C32 179.9(6)
C10 O4 C93 C142 65.8(8)
C10 O4 C93 C155 -60.5(7)
C10 O4 C93 C144 -176.9(6)
C21 C74 C95 C101 0.2(11)
C46 C86 C96 C102 -0.4(11)
C32 C18 C97 C68 21.2(8)
C77 C18 C97 C68 -162.2(7)
C131 C68 C97 C18 -150.9(7)
C140 C68 C97 C18 85.2(7)
C24 C68 C97 C18 -31.6(7)
C46 C29 C98 C102 -1.0(11)
C38 C29 C98 C102 175.4(7)
C80 C33 C99 C115 -1.3(10)
C63 C33 C99 C115 178.1(6)
C91 C89 C100 C43 -0.3(11)
C48 C43 C100 C89 0.4(11)
C127 C43 C100 C89 -177.7(8)
C74 C95 C101 C117 1.7(11)
C86 C96 C102 C98 0.2(12)
C86 C96 C102 O29 -179.6(7)
C29 C98 C102 C96 0.5(11)
C29 C98 C102 O29 -179.8(7)
C139 O29 C102 C96 157.0(7)
C139 O29 C102 C98 -22.8(12)
C113 C84 C103 C54 -1.5(11)
C13 C54 C103 C84 -0.7(11)
C74 C21 C104 C117 1.8(10)
C56 C21 C104 C117 179.3(6)
C108 C82 C105 C69 -0.2(11)
C15 C69 C105 C82 -1.1(11)
C59 C60 C106 C35 19.7(8)
C71 C60 C106 C35 -161.4(8)
C126 C35 C106 C60 84.8(7)
C132 C35 C106 C60 -151.8(6)
C23 C35 C106 C60 -32.5(7)
C36 O13 C107 C151 -59.3(8)
C36 O13 C107 C135 67.0(8)
C36 O13 C107 C146 -176.2(6)
C105 C82 C108 C109 1.4(11)
C69 C15 C109 C108 0.0(10)
C44 C15 C109 C108 178.7(6)
C82 C108 C109 C15 -1.4(10)
C41 C72 C110 C76 -0.8(12)
O27 C76 C110 C72 -177.8(7)
C85 C76 C110 C72 1.4(12)
C115 C94 C111 C80 -0.7(11)
C33 C80 C111 C94 -0.6(11)
C29 C46 C112 C55 20.1(8)
C86 C46 C112 C55 -162.0(8)
C141 C55 C112 C46 85.2(7)
C147 C55 C112 C46 -152.1(7)
C38 C55 C112 C46 -32.5(7)
C103 C84 C113 C120 2.9(11)
C72 C41 C114 C58 -161.5(8)
C50 C41 C114 C58 20.7(8)
C129 C58 C114 C41 84.3(7)
C119 C58 C114 C41 -151.9(7)
C31 C58 C114 C41 -34.1(7)
C111 C94 C115 C99 1.0(11)
C33 C99 C115 C94 0.0(11)
C95 C101 C117 C104 -1.8(11)
C21 C104 C117 C101 0.0(11)
C65 C34 C118 C67 -162.9(8)
C22 C34 C118 C67 21.2(8)
C145 C67 C118 C34 85.8(7)
C138 C67 C118 C34 -149.9(7)
C9 C67 C118 C34 -32.5(7)
C54 C13 C120 C113 -0.3(10)
C27 C13 C120 C113 178.5(6)
C84 C113 C120 C13 -2.0(11)
C62 C45 C122 C78 -1.5(11)
C7 C78 C122 C45 0.7(11)
C100 C43 C127 C51 -162.1(8)
C48 C43 C127 C51 19.7(8)
C133 C51 C127 C43 -150.3(7)
C153 C51 C127 C43 85.7(7)
C40 C51 C127 C43 -31.4(7)
